data_7717418
loop_
_publ_author_name
'Guan, Yiwen'
'Xu, Xian'
'Xu, Xin'

_publ_section_title
;
 Reactions of a Geminal Sc/P Lewis Pair with Pyridotetrazole and Beyond
;
_journal_name_full 'Dalton Transactions'
_journal_paper_doi 10.1039/D4DT02838D
_journal_year 2024
_chemical_formula_moiety 'C53 H72 N4 O2 P Sc'
_chemical_formula_sum 'C53 H72 N4 O2 P Sc'
_chemical_formula_weight 873.07
_space_group_crystal_system monoclinic
_space_group_IT_number 4
_space_group_name_Hall 'P 2yb'
_space_group_name_H-M_alt 'P 1 21 1'
_atom_sites_solution_hydrogens geom
_audit_creation_date 2024-10-08
_audit_creation_method
;
Olex2 1.5
(compiled 2024.02.16 svn.r378c4104 for OlexSys, GUI svn.r6928)
;
_audit_update_record
;
2024-10-09 deposited with the CCDC.	2024-11-05 downloaded from the CCDC.
;
_cell_angle_alpha 90
_cell_angle_beta 101.164(2)
_cell_angle_gamma 90
_cell_formula_units_Z 4
_cell_length_a 10.1260(5)
_cell_length_b 22.6532(11)
_cell_length_c 21.7871(11)
_cell_measurement_reflns_used 9985
_cell_measurement_temperature 120.0
_cell_measurement_theta_max 53.50
_cell_measurement_theta_min 2.47
_cell_volume 4903.1(4)
_computing_cell_refinement 'SAINT V8.40B (?, 2016)'
_computing_data_reduction 'SAINT V8.40B (?, 2016)'
_computing_molecular_graphics 'Olex2 1.5 (Dolomanov et al., 2009)'
_computing_publication_material 'Olex2 1.5 (Dolomanov et al., 2009)'
_computing_structure_refinement 'SHELXL 2018/3 (Sheldrick, 2015)'
_computing_structure_solution 'SHELXT 2018/2 (Sheldrick, 2018)'
_diffrn_ambient_temperature 120.0
_diffrn_measured_fraction_theta_full 1.000
_diffrn_measured_fraction_theta_max 0.997
_diffrn_measurement_device_type 'Bruker APEX-II CCD'
_diffrn_measurement_method '\f and \w scans'
_diffrn_radiation_type GaK\a
_diffrn_radiation_wavelength 1.34138
_diffrn_reflns_av_R_equivalents 0.0900
_diffrn_reflns_av_unetI/netI 0.0738
_diffrn_reflns_Laue_measured_fraction_full 1.000
_diffrn_reflns_Laue_measured_fraction_max 0.997
_diffrn_reflns_limit_h_max 12
_diffrn_reflns_limit_h_min -12
_diffrn_reflns_limit_k_max 27
_diffrn_reflns_limit_k_min -27
_diffrn_reflns_limit_l_max 26
_diffrn_reflns_limit_l_min -26
_diffrn_reflns_number 127635
_diffrn_reflns_point_group_measured_fraction_full 0.999
_diffrn_reflns_point_group_measured_fraction_max 0.995
_diffrn_reflns_theta_full 53.594
_diffrn_reflns_theta_max 54.119
_diffrn_reflns_theta_min 1.798
_diffrn_source_current 3.57
_diffrn_source_power 0.24947159999999996
_diffrn_source_voltage 69.88
_diffrn_standards_number 0
_exptl_absorpt_coefficient_mu 1.276
_exptl_absorpt_correction_T_max 0.7506
_exptl_absorpt_correction_T_min 0.6366
_exptl_absorpt_correction_type multi-scan
_exptl_absorpt_process_details
;
SADABS-2016/2 (Bruker,2016/2) was used for absorption correction.
wR2(int) was 0.1235 before and 0.0812 after correction.
The Ratio of minimum to maximum transmission is 0.8481.
The \l/2 correction factor is Not present.
;
_exptl_crystal_colour 'clear light colourless'
_exptl_crystal_colour_lustre clear
_exptl_crystal_colour_modifier light
_exptl_crystal_colour_primary colourless
_exptl_crystal_density_diffrn 1.183
_exptl_crystal_description block
_exptl_crystal_F_000 1880
_exptl_crystal_size_max 0.18
_exptl_crystal_size_mid 0.16
_exptl_crystal_size_min 0.15
_refine_diff_density_max 0.312
_refine_diff_density_min -0.599
_refine_diff_density_rms 0.098
_refine_ls_abs_structure_details
;
 Refined as an inversion twin.
;
_refine_ls_abs_structure_Flack 0.013(10)
_refine_ls_extinction_method none
_refine_ls_goodness_of_fit_ref 1.039
_refine_ls_hydrogen_treatment constr
_refine_ls_matrix_type full
_refine_ls_number_parameters 1136
_refine_ls_number_reflns 18016
_refine_ls_number_restraints 1
_refine_ls_restrained_S_all 1.039
_refine_ls_R_factor_all 0.0790
_refine_ls_R_factor_gt 0.0500
_refine_ls_shift/su_max 0.000
_refine_ls_shift/su_mean 0.000
_refine_ls_structure_factor_coef Fsqd
_refine_ls_weighting_details 'w=1/[\s^2^(Fo^2^)+(0.0703P)^2^] where P=(Fo^2^+2Fc^2^)/3'
_refine_ls_weighting_scheme calc
_refine_ls_wR_factor_gt 0.1105
_refine_ls_wR_factor_ref 0.1257
_reflns_Friedel_coverage 0.943
_reflns_Friedel_fraction_full 0.998
_reflns_Friedel_fraction_max 0.994
_reflns_number_gt 13778
_reflns_number_total 18016
_reflns_threshold_expression 'I > 2\s(I)'
_cod_data_source_file d4dt02838d2.cif
_cod_data_source_block Complex_7a_0ma_a
_cod_database_code 7717418
_shelx_shelxl_version_number 2018/3
_shelx_space_group_comment
;
The symmetry employed for this shelxl refinement is uniquely defined
by the following loop, which should always be used as a source of
symmetry information in preference to the above space-group names.
They are only intended as comments.
;
_olex2_refinement_description
;
1. Twinned data refinement
 Scales: 0.987(10)
 0.013(10)
2. Fixed Uiso
 At 1.2 times of:
  All C(H) groups
 At 1.5 times of:
  All C(H,H,H) groups
3.a Aromatic/amide H refined with riding coordinates:
 C3(H3), C4(H4), C5(H5), C17(H17), C18(H18), C19(H19), C34(H34), C35(H35),
 C36(H36), C37(H37), C38(H38), C40(H40), C41(H41), C42(H42), C43(H43), C44(H44),
  C47(H47), C49(H49), C56(H56), C57(H57), C58(H58), C70(H70), C71(H71),
 C72(H72), C87(H87), C88(H88), C89(H89), C90(H90), C91(H91), C93(H93), C94(H94),
  C95(H95), C96(H96), C97(H97), C100(H100), C102(H102)
3.b Idealised Me refined as rotating group:
 C8(H8A,H8B,H8C), C9(H9A,H9B,H9C), C10(H10A,H10B,H10C), C12(H12A,H12B,H12C),
 C13(H13A,H13B,H13C), C14(H14A,H14B,H14C), C22(H22A,H22B,H22C), C23(H23A,H23B,
 H23C), C24(H24A,H24B,H24C), C26(H26A,H26B,H26C), C27(H27A,H27B,H27C), C28(H28A,
 H28B,H28C), C30(H30A,H30B,H30C), C31(H31A,H31B,H31C), C32(H32A,H32B,H32C),
 C51(H51A,H51B,H51C), C52(H52A,H52B,H52C), C53(H53A,H53B,H53C), C61(H61A,H61B,
 H61C), C62(H62A,H62B,H62C), C63(H63A,H63B,H63C), C65(H65A,H65B,H65C), C66(H66A,
 H66B,H66C), C67(H67A,H67B,H67C), C75(H75A,H75B,H75C), C76(H76A,H76B,H76C),
 C77(H77A,H77B,H77C), C79(H79A,H79B,H79C), C80(H80A,H80B,H80C), C81(H81A,H81B,
 H81C), C83(H83A,H83B,H83C), C84(H84A,H84B,H84C), C85(H85A,H85B,H85C),
 C104(H10D,H10E,H10F), C105(H10G,H10H,H10I), C106(H10J,H10K,H10L)
;
_olex2_submission_special_instructions 'No special instructions were received'

loop_
_space_group_symop_operation_xyz
'x, y, z'
'-x, y+1/2, -z'

loop_
_atom_site_label
_atom_site_type_symbol
_atom_site_fract_x
_atom_site_fract_y
_atom_site_fract_z
_atom_site_U_iso_or_equiv
_atom_site_adp_type
_atom_site_occupancy
_atom_site_site_symmetry_order
_atom_site_calc_flag
_atom_site_refinement_flags_posn
_atom_site_refinement_flags_adp
_atom_site_refinement_flags_occupancy
_atom_site_disorder_assembly
_atom_site_disorder_group
Sc1 Sc -0.49984(8) 0.76295(4) -0.51204(4) 0.0233(2) Uani 1 1 d . . . . .
P1 P -0.69462(12) 0.67443(5) -0.49537(6) 0.0243(3) Uani 1 1 d . . . . .
O1 O -0.4245(3) 0.78427(13) -0.58296(14) 0.0264(7) Uani 1 1 d . . . . .
O2 O -0.4833(3) 0.82063(14) -0.44713(14) 0.0274(8) Uani 1 1 d . . . . .
N1 N -0.7074(4) 0.73491(16) -0.53424(17) 0.0250(9) Uani 1 1 d . . . . .
N2 N -0.5289(4) 0.67351(17) -0.47706(17) 0.0243(9) Uani 1 1 d . . . . .
N3 N -0.4815(4) 0.62896(17) -0.43614(17) 0.0250(9) Uani 1 1 d . . . . .
N4 N -0.3542(4) 0.62715(17) -0.42214(18) 0.0271(9) Uani 1 1 d . . . . .
C1 C -0.3490(5) 0.7931(2) -0.6280(2) 0.0268(11) Uani 1 1 d . . . . .
C2 C -0.3158(5) 0.7439(2) -0.6622(2) 0.0283(11) Uani 1 1 d . . . . .
C3 C -0.2372(5) 0.7543(2) -0.7075(2) 0.0372(13) Uani 1 1 d . . . . .
H3 H -0.215883 0.722163 -0.731823 0.045 Uiso 1 1 calc R U . . .
C4 C -0.1900(6) 0.8098(3) -0.7177(3) 0.0428(15) Uani 1 1 d . . . . .
H4 H -0.133870 0.815326 -0.747526 0.051 Uiso 1 1 calc R U . . .
C5 C -0.2247(5) 0.8571(3) -0.6846(2) 0.0365(12) Uani 1 1 d . . . . .
H5 H -0.192656 0.895248 -0.692592 0.044 Uiso 1 1 calc R U . . .
C6 C -0.3052(5) 0.8512(2) -0.6397(2) 0.0293(11) Uani 1 1 d . . . . .
C7 C -0.3455(5) 0.9064(2) -0.6071(2) 0.0316(12) Uani 1 1 d . . . . .
C8 C -0.2885(6) 0.9635(2) -0.6299(3) 0.0457(15) Uani 1 1 d . . . . .
H8A H -0.189936 0.961994 -0.620363 0.069 Uiso 1 1 calc R U . . .
H8B H -0.319504 0.997452 -0.608662 0.069 Uiso 1 1 calc R U . . .
H8C H -0.319753 0.967418 -0.675169 0.069 Uiso 1 1 calc R U . . .
C9 C -0.2911(5) 0.9040(2) -0.5358(2) 0.0353(13) Uani 1 1 d . . . . .
H9A H -0.334026 0.871327 -0.517626 0.053 Uiso 1 1 calc R U . . .
H9B H -0.311444 0.941267 -0.516688 0.053 Uiso 1 1 calc R U . . .
H9C H -0.193488 0.897949 -0.527843 0.053 Uiso 1 1 calc R U . . .
C10 C -0.4995(5) 0.9132(2) -0.6211(2) 0.0361(13) Uani 1 1 d . . . . .
H10A H -0.531886 0.915531 -0.666439 0.054 Uiso 1 1 calc R U . . .
H10B H -0.524364 0.949408 -0.601397 0.054 Uiso 1 1 calc R U . . .
H10C H -0.540503 0.879134 -0.604383 0.054 Uiso 1 1 calc R U . . .
C11 C -0.3591(5) 0.6801(2) -0.6510(2) 0.0308(12) Uani 1 1 d . . . . .
C12 C -0.3143(7) 0.6363(3) -0.6973(3) 0.0494(15) Uani 1 1 d . . . . .
H12A H -0.352707 0.648305 -0.740225 0.074 Uiso 1 1 calc R U . . .
H12B H -0.345802 0.596602 -0.689648 0.074 Uiso 1 1 calc R U . . .
H12C H -0.215813 0.636321 -0.691248 0.074 Uiso 1 1 calc R U . . .
C13 C -0.2911(5) 0.6599(2) -0.5853(2) 0.0362(13) Uani 1 1 d . . . . .
H13A H -0.193158 0.660550 -0.581715 0.054 Uiso 1 1 calc R U . . .
H13B H -0.320223 0.619619 -0.578071 0.054 Uiso 1 1 calc R U . . .
H13C H -0.316584 0.686477 -0.554074 0.054 Uiso 1 1 calc R U . . .
C14 C -0.5120(5) 0.6749(2) -0.6597(2) 0.0390(13) Uani 1 1 d . . . . .
H14A H -0.544871 0.702404 -0.631331 0.058 Uiso 1 1 calc R U . . .
H14B H -0.536065 0.634470 -0.650286 0.058 Uiso 1 1 calc R U . . .
H14C H -0.553103 0.684550 -0.703041 0.058 Uiso 1 1 calc R U . . .
C15 C -0.4253(5) 0.8531(2) -0.3956(2) 0.0272(11) Uani 1 1 d . . . . .
C16 C -0.2946(5) 0.8405(2) -0.3640(2) 0.0281(11) Uani 1 1 d . . . . .
C17 C -0.2442(6) 0.8732(2) -0.3099(2) 0.0376(13) Uani 1 1 d . . . . .
H17 H -0.155053 0.865919 -0.287997 0.045 Uiso 1 1 calc R U . . .
C18 C -0.3196(7) 0.9154(3) -0.2877(3) 0.0462(15) Uani 1 1 d . . . . .
H18 H -0.283860 0.935802 -0.250045 0.055 Uiso 1 1 calc R U . . .
C19 C -0.4466(6) 0.9284(2) -0.3197(3) 0.0407(14) Uani 1 1 d . . . . .
H19 H -0.497778 0.957745 -0.303766 0.049 Uiso 1 1 calc R U . . .
C20 C -0.5026(5) 0.8995(2) -0.3751(2) 0.0315(12) Uani 1 1 d . . . . .
C21 C -0.6361(5) 0.9209(2) -0.4140(3) 0.0358(13) Uani 1 1 d . . . . .
C22 C -0.6154(6) 0.9406(2) -0.4789(3) 0.0395(13) Uani 1 1 d . . . . .
H22A H -0.555982 0.975080 -0.474593 0.059 Uiso 1 1 calc R U . . .
H22B H -0.702576 0.950875 -0.504931 0.059 Uiso 1 1 calc R U . . .
H22C H -0.574526 0.908320 -0.498748 0.059 Uiso 1 1 calc R U . . .
C23 C -0.7455(5) 0.8739(2) -0.4207(3) 0.0459(15) Uani 1 1 d . . . . .
H23A H -0.720009 0.840204 -0.444062 0.069 Uiso 1 1 calc R U . . .
H23B H -0.830640 0.890484 -0.443176 0.069 Uiso 1 1 calc R U . . .
H23C H -0.756402 0.860816 -0.379068 0.069 Uiso 1 1 calc R U . . .
C24 C -0.6913(7) 0.9753(3) -0.3844(3) 0.0529(17) Uani 1 1 d . . . . .
H24A H -0.711433 0.964393 -0.343630 0.079 Uiso 1 1 calc R U . . .
H24B H -0.773669 0.989130 -0.411909 0.079 Uiso 1 1 calc R U . . .
H24C H -0.623780 1.006821 -0.378777 0.079 Uiso 1 1 calc R U . . .
C25 C -0.1962(5) 0.7936(2) -0.3807(2) 0.0297(12) Uani 1 1 d . . . . .
C26 C -0.2387(5) 0.7606(2) -0.4425(2) 0.0291(11) Uani 1 1 d . . . . .
H26A H -0.316314 0.735353 -0.440323 0.044 Uiso 1 1 calc R U . . .
H26B H -0.163828 0.736069 -0.450274 0.044 Uiso 1 1 calc R U . . .
H26C H -0.263249 0.789057 -0.476680 0.044 Uiso 1 1 calc R U . . .
C27 C -0.0610(5) 0.8236(3) -0.3847(2) 0.0391(13) Uani 1 1 d . . . . .
H27A H 0.000621 0.794356 -0.396648 0.059 Uiso 1 1 calc R U . . .
H27B H -0.021228 0.840411 -0.343814 0.059 Uiso 1 1 calc R U . . .
H27C H -0.076786 0.855148 -0.416036 0.059 Uiso 1 1 calc R U . . .
C28 C -0.1736(6) 0.7466(2) -0.3286(2) 0.0404(14) Uani 1 1 d . . . . .
H28A H -0.259966 0.728694 -0.325227 0.061 Uiso 1 1 calc R U . . .
H28B H -0.133532 0.765202 -0.288730 0.061 Uiso 1 1 calc R U . . .
H28C H -0.112738 0.715997 -0.338705 0.061 Uiso 1 1 calc R U . . .
C29 C -0.8298(5) 0.7587(2) -0.5770(2) 0.0310(12) Uani 1 1 d . . . . .
C30 C -0.9493(5) 0.7635(3) -0.5436(2) 0.0371(12) Uani 1 1 d . . . . .
H30A H -0.974574 0.723961 -0.531647 0.056 Uiso 1 1 calc R U . . .
H30B H -1.025759 0.781600 -0.571736 0.056 Uiso 1 1 calc R U . . .
H30C H -0.923928 0.787894 -0.506034 0.056 Uiso 1 1 calc R U . . .
C31 C -0.7929(6) 0.8208(2) -0.5964(3) 0.0408(14) Uani 1 1 d . . . . .
H31A H -0.766736 0.845369 -0.558994 0.061 Uiso 1 1 calc R U . . .
H31B H -0.870840 0.838470 -0.623955 0.061 Uiso 1 1 calc R U . . .
H31C H -0.717667 0.818135 -0.618554 0.061 Uiso 1 1 calc R U . . .
C32 C -0.8685(5) 0.7221(2) -0.6369(2) 0.0373(13) Uani 1 1 d . . . . .
H32A H -0.790507 0.718524 -0.657211 0.056 Uiso 1 1 calc R U . . .
H32B H -0.942327 0.741553 -0.665418 0.056 Uiso 1 1 calc R U . . .
H32C H -0.897278 0.682652 -0.626396 0.056 Uiso 1 1 calc R U . . .
C33 C -0.7573(5) 0.6746(2) -0.4233(2) 0.0256(11) Uani 1 1 d . . . . .
C34 C -0.8231(5) 0.6274(2) -0.4014(2) 0.0305(12) Uani 1 1 d . . . . .
H34 H -0.843558 0.593119 -0.426572 0.037 Uiso 1 1 calc R U . . .
C35 C -0.8591(5) 0.6298(2) -0.3433(2) 0.0363(13) Uani 1 1 d . . . . .
H35 H -0.903372 0.597093 -0.328887 0.044 Uiso 1 1 calc R U . . .
C36 C -0.8311(5) 0.6795(2) -0.3059(2) 0.0358(13) Uani 1 1 d . . . . .
H36 H -0.856149 0.681083 -0.266075 0.043 Uiso 1 1 calc R U . . .
C37 C -0.7659(5) 0.7269(2) -0.3273(2) 0.0340(12) Uani 1 1 d . . . . .
H37 H -0.747353 0.761439 -0.302314 0.041 Uiso 1 1 calc R U . . .
C38 C -0.7276(5) 0.7241(2) -0.3853(2) 0.0310(12) Uani 1 1 d . . . . .
H38 H -0.680645 0.756262 -0.399097 0.037 Uiso 1 1 calc R U . . .
C39 C -0.7603(5) 0.6090(2) -0.5367(2) 0.0267(11) Uani 1 1 d . . . . .
C40 C -0.8981(5) 0.5966(2) -0.5485(2) 0.0350(13) Uani 1 1 d . . . . .
H40 H -0.957949 0.621843 -0.532216 0.042 Uiso 1 1 calc R U . . .
C41 C -0.9479(6) 0.5477(2) -0.5839(3) 0.0421(14) Uani 1 1 d . . . . .
H41 H -1.042038 0.540240 -0.592883 0.051 Uiso 1 1 calc R U . . .
C42 C -0.8619(6) 0.5101(2) -0.6061(3) 0.0434(14) Uani 1 1 d . . . . .
H42 H -0.896349 0.476322 -0.629694 0.052 Uiso 1 1 calc R U . . .
C43 C -0.7255(6) 0.5212(3) -0.5943(3) 0.0464(15) Uani 1 1 d . . . . .
H43 H -0.666322 0.495212 -0.609946 0.056 Uiso 1 1 calc R U . . .
C44 C -0.6739(5) 0.5706(2) -0.5592(2) 0.0341(13) Uani 1 1 d . . . . .
H44 H -0.579733 0.577977 -0.550883 0.041 Uiso 1 1 calc R U . . .
C45 C -0.3061(5) 0.5805(2) -0.3788(2) 0.0244(11) Uani 1 1 d . . . . .
C46 C -0.3546(5) 0.5701(2) -0.3237(2) 0.0274(11) Uani 1 1 d . . . . .
C47 C -0.2961(5) 0.5238(2) -0.2852(2) 0.0271(11) Uani 1 1 d . . . . .
H47 H -0.326433 0.516436 -0.247286 0.032 Uiso 1 1 calc R U . . .
C48 C -0.1955(5) 0.4883(2) -0.3005(2) 0.0273(11) Uani 1 1 d . . . . .
C49 C -0.1478(5) 0.5009(2) -0.3549(2) 0.0286(11) Uani 1 1 d . . . . .
H49 H -0.078202 0.477240 -0.365648 0.034 Uiso 1 1 calc R U . . .
C50 C -0.2002(5) 0.5472(2) -0.3935(2) 0.0255(11) Uani 1 1 d . . . . .
C51 C -0.4620(5) 0.6071(2) -0.3032(2) 0.0351(13) Uani 1 1 d . . . . .
H51A H -0.452606 0.648286 -0.315547 0.053 Uiso 1 1 calc R U . . .
H51B H -0.452123 0.604824 -0.257596 0.053 Uiso 1 1 calc R U . . .
H51C H -0.550988 0.592362 -0.323019 0.053 Uiso 1 1 calc R U . . .
C52 C -0.1424(6) 0.4368(2) -0.2586(3) 0.0385(13) Uani 1 1 d . . . . .
H52A H -0.097291 0.451608 -0.217632 0.058 Uiso 1 1 calc R U . . .
H52B H -0.078083 0.414271 -0.277642 0.058 Uiso 1 1 calc R U . . .
H52C H -0.217396 0.411132 -0.253442 0.058 Uiso 1 1 calc R U . . .
C53 C -0.1458(5) 0.5606(2) -0.4519(2) 0.0314(12) Uani 1 1 d . . . . .
H53A H -0.217047 0.554765 -0.488826 0.047 Uiso 1 1 calc R U . . .
H53B H -0.070434 0.534008 -0.454176 0.047 Uiso 1 1 calc R U . . .
H53C H -0.114526 0.601565 -0.450578 0.047 Uiso 1 1 calc R U . . .
Sc2 Sc -0.00022(8) 0.35848(4) 0.00892(4) 0.0234(2) Uani 1 1 d . . . . .
P2 P 0.20829(12) 0.27086(5) 0.01164(6) 0.0254(3) Uani 1 1 d . . . . .
O3 O -0.1378(3) 0.38479(13) -0.05870(14) 0.0248(7) Uani 1 1 d . . . . .
O4 O 0.0334(3) 0.40714(14) 0.08276(15) 0.0285(8) Uani 1 1 d . . . . .
N5 N 0.1911(4) 0.33658(16) -0.01599(18) 0.0258(9) Uani 1 1 d . . . . .
N6 N 0.0563(4) 0.26636(17) 0.02792(17) 0.0251(9) Uani 1 1 d . . . . .
N7 N 0.0419(4) 0.21513(17) 0.06112(18) 0.0271(9) Uani 1 1 d . . . . .
N8 N -0.0763(4) 0.21108(17) 0.07283(18) 0.0273(9) Uani 1 1 d . . . . .
C54 C -0.2515(5) 0.3961(2) -0.1023(2) 0.0234(10) Uani 1 1 d . . . . .
C55 C -0.3113(5) 0.4531(2) -0.1053(2) 0.0257(11) Uani 1 1 d . . . . .
C56 C -0.4288(5) 0.4616(2) -0.1494(2) 0.0283(11) Uani 1 1 d . . . . .
H56 H -0.471462 0.499152 -0.151692 0.034 Uiso 1 1 calc R U . . .
C57 C -0.4859(5) 0.4179(2) -0.1900(2) 0.0297(12) Uani 1 1 d . . . . .
H57 H -0.566706 0.425177 -0.219259 0.036 Uiso 1 1 calc R U . . .
C58 C -0.4247(5) 0.3634(2) -0.1877(2) 0.0288(11) Uani 1 1 d . . . . .
H58 H -0.462946 0.333747 -0.216481 0.035 Uiso 1 1 calc R U . . .
C59 C -0.3085(5) 0.3508(2) -0.1443(2) 0.0230(10) Uani 1 1 d . . . . .
C60 C -0.2450(5) 0.2889(2) -0.1444(2) 0.0277(11) Uani 1 1 d . . . . .
C61 C -0.3197(6) 0.2507(2) -0.1977(2) 0.0389(13) Uani 1 1 d . . . . .
H61A H -0.412335 0.244327 -0.192086 0.058 Uiso 1 1 calc R U . . .
H61B H -0.273942 0.212592 -0.197646 0.058 Uiso 1 1 calc R U . . .
H61C H -0.320823 0.270725 -0.237711 0.058 Uiso 1 1 calc R U . . .
C62 C -0.0988(5) 0.2931(2) -0.1543(2) 0.0342(12) Uani 1 1 d . . . . .
H62A H -0.096663 0.315179 -0.192782 0.051 Uiso 1 1 calc R U . . .
H62B H -0.063021 0.253346 -0.157711 0.051 Uiso 1 1 calc R U . . .
H62C H -0.043814 0.313605 -0.118657 0.051 Uiso 1 1 calc R U . . .
C63 C -0.2525(5) 0.2567(2) -0.0833(2) 0.0343(12) Uani 1 1 d . . . . .
H63A H -0.201620 0.278888 -0.047883 0.051 Uiso 1 1 calc R U . . .
H63B H -0.213989 0.217093 -0.084144 0.051 Uiso 1 1 calc R U . . .
H63C H -0.346735 0.253541 -0.078900 0.051 Uiso 1 1 calc R U . . .
C64 C -0.2472(5) 0.5058(2) -0.0660(2) 0.0282(11) Uani 1 1 d . . . . .
C65 C -0.3321(6) 0.5620(2) -0.0795(3) 0.0435(15) Uani 1 1 d . . . . .
H65A H -0.421936 0.554845 -0.070551 0.065 Uiso 1 1 calc R U . . .
H65B H -0.340052 0.572826 -0.123612 0.065 Uiso 1 1 calc R U . . .
H65C H -0.288594 0.594122 -0.052993 0.065 Uiso 1 1 calc R U . . .
C66 C -0.2332(6) 0.4942(2) 0.0044(2) 0.0367(13) Uani 1 1 d . . . . .
H66A H -0.202588 0.530220 0.027694 0.055 Uiso 1 1 calc R U . . .
H66B H -0.167551 0.462550 0.017079 0.055 Uiso 1 1 calc R U . . .
H66C H -0.320651 0.482292 0.013331 0.055 Uiso 1 1 calc R U . . .
C67 C -0.1109(5) 0.5191(2) -0.0832(3) 0.0370(13) Uani 1 1 d . . . . .
H67A H -0.122772 0.525442 -0.128418 0.055 Uiso 1 1 calc R U . . .
H67B H -0.049800 0.485781 -0.070981 0.055 Uiso 1 1 calc R U . . .
H67C H -0.072587 0.554771 -0.061118 0.055 Uiso 1 1 calc R U . . .
C68 C 0.0085(5) 0.4383(2) 0.1327(2) 0.0261(11) Uani 1 1 d . . . . .
C69 C 0.0905(5) 0.4882(2) 0.1539(2) 0.0301(12) Uani 1 1 d . . . . .
C70 C 0.0614(6) 0.5192(2) 0.2051(2) 0.0359(13) Uani 1 1 d . . . . .
H70 H 0.114765 0.552564 0.220183 0.043 Uiso 1 1 calc R U . . .
C71 C -0.0414(6) 0.5032(3) 0.2344(3) 0.0440(15) Uani 1 1 d . . . . .
H71 H -0.059530 0.525419 0.268785 0.053 Uiso 1 1 calc R U . . .
C72 C -0.1176(6) 0.4548(2) 0.2133(2) 0.0392(13) Uani 1 1 d . . . . .
H72 H -0.188033 0.443854 0.234226 0.047 Uiso 1 1 calc R U . . .
C73 C -0.0972(5) 0.4209(2) 0.1631(2) 0.0298(12) Uani 1 1 d . . . . .
C74 C 0.2020(5) 0.5113(2) 0.1207(2) 0.0350(13) Uani 1 1 d . . . . .
C75 C 0.2806(6) 0.5631(3) 0.1562(3) 0.0516(16) Uani 1 1 d . . . . .
H75A H 0.218545 0.595714 0.159311 0.077 Uiso 1 1 calc R U . . .
H75B H 0.349877 0.576462 0.133599 0.077 Uiso 1 1 calc R U . . .
H75C H 0.323296 0.550201 0.198310 0.077 Uiso 1 1 calc R U . . .
C76 C 0.1388(6) 0.5330(2) 0.0554(2) 0.0377(13) Uani 1 1 d . . . . .
H76A H 0.084469 0.501418 0.032407 0.057 Uiso 1 1 calc R U . . .
H76B H 0.210051 0.544452 0.033018 0.057 Uiso 1 1 calc R U . . .
H76C H 0.081393 0.567247 0.058751 0.057 Uiso 1 1 calc R U . . .
C77 C 0.3069(5) 0.4628(2) 0.1159(3) 0.0387(13) Uani 1 1 d . . . . .
H77A H 0.349465 0.449783 0.157961 0.058 Uiso 1 1 calc R U . . .
H77B H 0.375665 0.478678 0.094364 0.058 Uiso 1 1 calc R U . . .
H77C H 0.262035 0.429210 0.092227 0.058 Uiso 1 1 calc R U . . .
C78 C -0.1857(5) 0.3651(2) 0.1469(2) 0.0356(13) Uani 1 1 d . . . . .
C79 C -0.3266(8) 0.3755(4) 0.1603(5) 0.120(4) Uani 1 1 d . . . . .
H79A H -0.365545 0.410928 0.138074 0.180 Uiso 1 1 calc R U . . .
H79B H -0.320792 0.380905 0.205382 0.180 Uiso 1 1 calc R U . . .
H79C H -0.383750 0.341348 0.146054 0.180 Uiso 1 1 calc R U . . .
C80 C -0.1177(10) 0.3152(3) 0.1880(3) 0.092(3) Uani 1 1 d . . . . .
H80A H -0.172974 0.279453 0.180229 0.138 Uiso 1 1 calc R U . . .
H80B H -0.107545 0.326450 0.232133 0.138 Uiso 1 1 calc R U . . .
H80C H -0.028820 0.307507 0.178235 0.138 Uiso 1 1 calc R U . . .
C81 C -0.2082(5) 0.3434(2) 0.0790(2) 0.0341(12) Uani 1 1 d . . . . .
H81A H -0.284848 0.316158 0.071270 0.051 Uiso 1 1 calc R U . . .
H81B H -0.127274 0.322863 0.071871 0.051 Uiso 1 1 calc R U . . .
H81C H -0.226730 0.377162 0.050620 0.051 Uiso 1 1 calc R U . . .
C82 C 0.2821(5) 0.3674(2) -0.0522(2) 0.0285(11) Uani 1 1 d . . . . .
C83 C 0.2383(6) 0.4325(2) -0.0577(3) 0.0401(14) Uani 1 1 d . . . . .
H83A H 0.248443 0.449729 -0.015752 0.060 Uiso 1 1 calc R U . . .
H83B H 0.143860 0.435046 -0.078906 0.060 Uiso 1 1 calc R U . . .
H83C H 0.294623 0.454240 -0.081810 0.060 Uiso 1 1 calc R U . . .
C84 C 0.2639(5) 0.3420(2) -0.1185(2) 0.0368(13) Uani 1 1 d . . . . .
H84A H 0.169955 0.346692 -0.139731 0.055 Uiso 1 1 calc R U . . .
H84B H 0.287284 0.299939 -0.116127 0.055 Uiso 1 1 calc R U . . .
H84C H 0.322775 0.362966 -0.141900 0.055 Uiso 1 1 calc R U . . .
C85 C 0.4286(5) 0.3639(2) -0.0190(2) 0.0354(12) Uani 1 1 d . . . . .
H85A H 0.485205 0.384784 -0.043664 0.053 Uiso 1 1 calc R U . . .
H85B H 0.456324 0.322446 -0.014314 0.053 Uiso 1 1 calc R U . . .
H85C H 0.438572 0.382217 0.022397 0.053 Uiso 1 1 calc R U . . .
C86 C 0.3272(5) 0.2606(2) 0.0836(2) 0.0260(11) Uani 1 1 d . . . . .
C87 C 0.3161(5) 0.3000(2) 0.1324(2) 0.0286(11) Uani 1 1 d . . . . .
H87 H 0.257062 0.332867 0.124344 0.034 Uiso 1 1 calc R U . . .
C88 C 0.3909(5) 0.2911(2) 0.1922(2) 0.0337(12) Uani 1 1 d . . . . .
H88 H 0.382809 0.317685 0.224982 0.040 Uiso 1 1 calc R U . . .
C89 C 0.4773(5) 0.2433(2) 0.2038(2) 0.0355(13) Uani 1 1 d . . . . .
H89 H 0.527317 0.236884 0.244821 0.043 Uiso 1 1 calc R U . . .
C90 C 0.4914(5) 0.2053(2) 0.1567(2) 0.0356(13) Uani 1 1 d . . . . .
H90 H 0.552951 0.173339 0.164953 0.043 Uiso 1 1 calc R U . . .
C91 C 0.4157(5) 0.2133(2) 0.0969(2) 0.0308(12) Uani 1 1 d . . . . .
H91 H 0.424679 0.186235 0.064689 0.037 Uiso 1 1 calc R U . . .
C92 C 0.2378(5) 0.2131(2) -0.0410(2) 0.0274(11) Uani 1 1 d . . . . .
C93 C 0.3637(5) 0.2023(2) -0.0557(2) 0.0326(12) Uani 1 1 d . . . . .
H93 H 0.439080 0.225020 -0.036304 0.039 Uiso 1 1 calc R U . . .
C94 C 0.3804(6) 0.1587(2) -0.0985(3) 0.0405(14) Uani 1 1 d . . . . .
H94 H 0.466533 0.152218 -0.108470 0.049 Uiso 1 1 calc R U . . .
C95 C 0.2723(6) 0.1247(2) -0.1264(3) 0.0413(14) Uani 1 1 d . . . . .
H95 H 0.284179 0.094574 -0.155145 0.050 Uiso 1 1 calc R U . . .
C96 C 0.1461(6) 0.1345(2) -0.1124(2) 0.0399(14) Uani 1 1 d . . . . .
H96 H 0.071334 0.111534 -0.132047 0.048 Uiso 1 1 calc R U . . .
C97 C 0.1293(5) 0.1781(2) -0.0697(2) 0.0339(12) Uani 1 1 d . . . . .
H97 H 0.043006 0.184231 -0.059832 0.041 Uiso 1 1 calc R U . . .
C98 C -0.0933(5) 0.1600(2) 0.1093(2) 0.0254(11) Uani 1 1 d . . . . .
C99 C -0.2166(5) 0.1312(2) 0.0913(2) 0.0276(11) Uani 1 1 d . . . . .
C100 C -0.2470(5) 0.0839(2) 0.1267(2) 0.0300(12) Uani 1 1 d . . . . .
H100 H -0.330483 0.063991 0.114284 0.036 Uiso 1 1 calc R U . . .
C101 C -0.1582(5) 0.0649(2) 0.1800(2) 0.0286(11) Uani 1 1 d . . . . .
C102 C -0.0362(5) 0.0942(2) 0.1966(2) 0.0261(11) Uani 1 1 d . . . . .
H102 H 0.025321 0.081511 0.232800 0.031 Uiso 1 1 calc R U . . .
C103 C -0.0001(5) 0.1416(2) 0.1620(2) 0.0248(11) Uani 1 1 d . . . . .
C104 C 0.1344(5) 0.1698(2) 0.1842(2) 0.0329(12) Uani 1 1 d . . . . .
H10D H 0.170068 0.157763 0.227387 0.049 Uiso 1 1 calc R U . . .
H10E H 0.124591 0.212856 0.182257 0.049 Uiso 1 1 calc R U . . .
H10F H 0.196516 0.157333 0.157312 0.049 Uiso 1 1 calc R U . . .
C105 C -0.3147(5) 0.1513(2) 0.0336(2) 0.0341(12) Uani 1 1 d . . . . .
H10G H -0.272879 0.147351 -0.003150 0.051 Uiso 1 1 calc R U . . .
H10H H -0.338685 0.192731 0.038559 0.051 Uiso 1 1 calc R U . . .
H10I H -0.396029 0.126912 0.028083 0.051 Uiso 1 1 calc R U . . .
C106 C -0.1947(6) 0.0150(2) 0.2187(2) 0.0368(13) Uani 1 1 d . . . . .
H10J H -0.203041 -0.021481 0.194071 0.055 Uiso 1 1 calc R U . . .
H10K H -0.280573 0.023669 0.231159 0.055 Uiso 1 1 calc R U . . .
H10L H -0.124258 0.010189 0.256120 0.055 Uiso 1 1 calc R U . . .

loop_
_atom_site_aniso_label
_atom_site_aniso_U_11
_atom_site_aniso_U_22
_atom_site_aniso_U_33
_atom_site_aniso_U_23
_atom_site_aniso_U_13
_atom_site_aniso_U_12
Sc1 0.0210(5) 0.0252(5) 0.0237(5) 0.0024(4) 0.0043(4) 0.0000(4)
P1 0.0212(6) 0.0255(6) 0.0260(7) 0.0015(5) 0.0042(5) 0.0001(5)
O1 0.0252(18) 0.0286(18) 0.0262(18) 0.0042(14) 0.0072(14) 0.0024(14)
O2 0.0245(18) 0.0299(18) 0.0277(18) 0.0013(15) 0.0048(14) -0.0007(15)
N1 0.026(2) 0.022(2) 0.026(2) 0.0055(17) 0.0036(17) 0.0019(18)
N2 0.020(2) 0.025(2) 0.027(2) 0.0042(18) 0.0043(16) 0.0011(17)
N3 0.027(2) 0.023(2) 0.025(2) 0.0022(17) 0.0053(17) 0.0022(18)
N4 0.024(2) 0.027(2) 0.029(2) 0.0055(18) 0.0031(18) 0.0035(18)
C1 0.023(3) 0.034(3) 0.023(3) 0.004(2) 0.005(2) -0.001(2)
C2 0.028(3) 0.032(3) 0.025(3) 0.006(2) 0.004(2) 0.005(2)
C3 0.040(3) 0.042(3) 0.031(3) 0.005(2) 0.012(2) 0.007(3)
C4 0.036(3) 0.059(4) 0.036(3) 0.014(3) 0.013(3) 0.005(3)
C5 0.034(3) 0.041(3) 0.036(3) 0.012(3) 0.009(2) 0.001(3)
C6 0.023(3) 0.034(3) 0.031(3) 0.009(2) 0.006(2) 0.000(2)
C7 0.037(3) 0.027(3) 0.031(3) 0.007(2) 0.007(2) -0.007(2)
C8 0.059(4) 0.038(3) 0.043(3) 0.007(3) 0.016(3) -0.010(3)
C9 0.039(3) 0.036(3) 0.030(3) 0.002(2) 0.004(2) -0.003(3)
C10 0.035(3) 0.034(3) 0.038(3) 0.007(2) 0.006(2) 0.003(2)
C11 0.039(3) 0.031(3) 0.023(3) 0.002(2) 0.007(2) 0.003(2)
C12 0.071(4) 0.037(3) 0.044(4) -0.001(3) 0.021(3) 0.007(3)
C13 0.039(3) 0.035(3) 0.033(3) 0.005(2) 0.004(2) 0.007(3)
C14 0.042(3) 0.038(3) 0.034(3) 0.004(3) 0.002(2) 0.001(3)
C15 0.034(3) 0.026(3) 0.024(3) -0.003(2) 0.009(2) -0.008(2)
C16 0.029(3) 0.029(3) 0.026(3) 0.002(2) 0.005(2) -0.007(2)
C17 0.042(3) 0.039(3) 0.032(3) 0.002(2) 0.006(2) -0.010(3)
C18 0.065(4) 0.044(3) 0.031(3) -0.006(3) 0.011(3) -0.017(3)
C19 0.059(4) 0.032(3) 0.036(3) -0.004(3) 0.021(3) -0.004(3)
C20 0.038(3) 0.026(3) 0.033(3) -0.002(2) 0.015(2) -0.004(2)
C21 0.038(3) 0.030(3) 0.043(3) -0.001(2) 0.015(3) 0.005(2)
C22 0.042(3) 0.031(3) 0.045(3) 0.002(3) 0.007(3) 0.002(3)
C23 0.028(3) 0.043(4) 0.070(4) 0.005(3) 0.016(3) -0.002(3)
C24 0.063(4) 0.034(3) 0.067(4) -0.005(3) 0.028(3) 0.013(3)
C25 0.027(3) 0.032(3) 0.028(3) 0.005(2) 0.001(2) 0.000(2)
C26 0.026(3) 0.029(3) 0.031(3) 0.000(2) 0.002(2) 0.000(2)
C27 0.028(3) 0.050(3) 0.037(3) 0.002(3) 0.000(2) -0.011(3)
C28 0.041(3) 0.040(3) 0.037(3) 0.009(3) 0.000(3) 0.005(3)
C29 0.019(2) 0.039(3) 0.032(3) 0.007(2) -0.001(2) 0.001(2)
C30 0.024(3) 0.042(3) 0.043(3) -0.002(3) 0.002(2) 0.005(3)
C31 0.042(3) 0.032(3) 0.044(3) 0.013(3) 0.000(3) 0.000(3)
C32 0.030(3) 0.051(3) 0.028(3) 0.002(3) -0.001(2) -0.002(3)
C33 0.021(3) 0.030(3) 0.026(3) 0.002(2) 0.004(2) 0.001(2)
C34 0.028(3) 0.032(3) 0.031(3) 0.001(2) 0.005(2) -0.002(2)
C35 0.036(3) 0.041(3) 0.035(3) 0.007(3) 0.014(2) -0.003(3)
C36 0.034(3) 0.047(3) 0.027(3) 0.003(3) 0.007(2) 0.006(3)
C37 0.036(3) 0.036(3) 0.030(3) -0.003(2) 0.007(2) 0.004(2)
C38 0.032(3) 0.030(3) 0.031(3) 0.002(2) 0.007(2) 0.000(2)
C39 0.029(3) 0.028(3) 0.023(3) 0.003(2) 0.006(2) -0.002(2)
C40 0.037(3) 0.033(3) 0.034(3) -0.004(2) 0.005(2) -0.004(2)
C41 0.042(3) 0.041(3) 0.042(3) -0.007(3) 0.005(3) -0.018(3)
C42 0.052(4) 0.034(3) 0.040(3) -0.009(3) -0.001(3) -0.005(3)
C43 0.053(4) 0.039(3) 0.044(4) -0.011(3) 0.003(3) 0.015(3)
C44 0.033(3) 0.038(3) 0.032(3) -0.002(2) 0.006(2) 0.004(3)
C45 0.028(3) 0.019(2) 0.024(3) 0.002(2) 0.001(2) 0.001(2)
C46 0.024(3) 0.028(3) 0.029(3) -0.001(2) 0.003(2) -0.002(2)
C47 0.028(3) 0.028(3) 0.024(3) 0.003(2) 0.003(2) -0.001(2)
C48 0.026(3) 0.022(2) 0.031(3) 0.003(2) 0.000(2) -0.002(2)
C49 0.025(3) 0.027(3) 0.034(3) -0.002(2) 0.006(2) 0.002(2)
C50 0.021(3) 0.027(3) 0.027(3) 0.002(2) 0.003(2) -0.001(2)
C51 0.037(3) 0.041(3) 0.028(3) 0.000(2) 0.008(2) 0.012(3)
C52 0.039(3) 0.034(3) 0.042(3) 0.011(3) 0.006(3) 0.008(3)
C53 0.031(3) 0.034(3) 0.029(3) 0.005(2) 0.008(2) 0.006(2)
Sc2 0.0222(5) 0.0235(5) 0.0244(5) 0.0023(4) 0.0044(4) 0.0006(4)
P2 0.0222(6) 0.0279(7) 0.0265(6) 0.0012(5) 0.0055(5) -0.0004(6)
O3 0.0238(18) 0.0252(17) 0.0246(18) 0.0006(14) 0.0023(14) 0.0020(14)
O4 0.0243(18) 0.0327(19) 0.0290(19) 0.0009(15) 0.0061(14) -0.0016(15)
N5 0.027(2) 0.026(2) 0.026(2) 0.0049(17) 0.0091(17) -0.0004(18)
N6 0.023(2) 0.022(2) 0.031(2) 0.0057(18) 0.0054(17) -0.0030(18)
N7 0.029(2) 0.023(2) 0.029(2) 0.0024(17) 0.0054(18) -0.0023(18)
N8 0.028(2) 0.027(2) 0.027(2) 0.0022(18) 0.0068(19) -0.0043(18)
C54 0.021(3) 0.029(3) 0.021(2) 0.007(2) 0.005(2) 0.001(2)
C55 0.026(3) 0.027(3) 0.024(3) 0.002(2) 0.005(2) 0.000(2)
C56 0.027(3) 0.031(3) 0.029(3) 0.006(2) 0.009(2) 0.004(2)
C57 0.024(3) 0.036(3) 0.028(3) 0.005(2) 0.001(2) 0.003(2)
C58 0.026(3) 0.035(3) 0.024(3) 0.001(2) 0.003(2) -0.002(2)
C59 0.026(3) 0.023(2) 0.021(2) 0.003(2) 0.007(2) -0.003(2)
C60 0.028(3) 0.026(3) 0.027(3) 0.002(2) 0.000(2) -0.002(2)
C61 0.045(3) 0.032(3) 0.036(3) -0.005(2) -0.002(2) 0.000(3)
C62 0.037(3) 0.034(3) 0.032(3) 0.003(2) 0.010(2) 0.007(2)
C63 0.038(3) 0.028(3) 0.036(3) 0.006(2) 0.004(2) -0.003(2)
C64 0.030(3) 0.022(3) 0.032(3) 0.003(2) 0.004(2) 0.005(2)
C65 0.048(4) 0.024(3) 0.052(4) 0.000(3) -0.005(3) 0.011(3)
C66 0.042(3) 0.035(3) 0.031(3) -0.005(2) 0.004(2) 0.001(3)
C67 0.041(3) 0.030(3) 0.039(3) 0.006(2) 0.005(3) -0.006(3)
C68 0.030(3) 0.027(3) 0.023(3) 0.002(2) 0.006(2) 0.004(2)
C69 0.030(3) 0.031(3) 0.028(3) 0.000(2) 0.000(2) -0.002(2)
C70 0.045(3) 0.029(3) 0.030(3) -0.007(2) -0.002(3) -0.001(3)
C71 0.058(4) 0.046(4) 0.029(3) -0.010(3) 0.012(3) 0.003(3)
C72 0.043(3) 0.048(3) 0.029(3) 0.002(3) 0.012(2) 0.002(3)
C73 0.032(3) 0.031(3) 0.026(3) 0.003(2) 0.005(2) 0.002(2)
C74 0.031(3) 0.033(3) 0.039(3) 0.002(2) 0.001(2) -0.006(2)
C75 0.056(4) 0.041(3) 0.058(4) -0.010(3) 0.011(3) -0.019(3)
C76 0.046(3) 0.027(3) 0.041(3) 0.007(2) 0.011(3) 0.001(3)
C77 0.029(3) 0.045(3) 0.042(3) 0.002(3) 0.007(2) -0.003(3)
C78 0.032(3) 0.039(3) 0.038(3) 0.000(3) 0.012(2) -0.009(3)
C79 0.067(6) 0.162(9) 0.152(8) -0.109(8) 0.075(6) -0.064(6)
C80 0.166(9) 0.051(4) 0.040(4) 0.019(3) -0.026(5) -0.032(5)
C81 0.033(3) 0.036(3) 0.032(3) 0.001(2) 0.003(2) -0.004(2)
C82 0.025(3) 0.032(3) 0.031(3) 0.004(2) 0.012(2) -0.002(2)
C83 0.051(4) 0.033(3) 0.040(3) 0.011(3) 0.017(3) 0.003(3)
C84 0.039(3) 0.047(3) 0.028(3) 0.004(2) 0.016(2) -0.003(3)
C85 0.030(3) 0.040(3) 0.036(3) 0.002(3) 0.008(2) -0.004(3)
C86 0.024(3) 0.024(3) 0.031(3) 0.004(2) 0.008(2) 0.000(2)
C87 0.029(3) 0.027(3) 0.031(3) 0.001(2) 0.007(2) 0.001(2)
C88 0.036(3) 0.032(3) 0.031(3) -0.003(2) 0.003(2) -0.005(2)
C89 0.031(3) 0.040(3) 0.033(3) 0.006(3) -0.002(2) -0.003(3)
C90 0.030(3) 0.033(3) 0.041(3) 0.009(3) -0.001(2) 0.005(2)
C91 0.029(3) 0.026(3) 0.039(3) 0.000(2) 0.010(2) -0.001(2)
C92 0.026(3) 0.028(3) 0.028(3) 0.005(2) 0.005(2) 0.001(2)
C93 0.032(3) 0.032(3) 0.035(3) -0.002(2) 0.008(2) -0.002(2)
C94 0.043(3) 0.040(3) 0.043(3) 0.001(3) 0.017(3) 0.005(3)
C95 0.058(4) 0.036(3) 0.031(3) -0.005(2) 0.012(3) 0.002(3)
C96 0.049(4) 0.033(3) 0.036(3) -0.002(3) 0.002(3) -0.010(3)
C97 0.036(3) 0.035(3) 0.030(3) 0.001(2) 0.006(2) -0.002(3)
C98 0.027(3) 0.021(2) 0.030(3) 0.000(2) 0.013(2) 0.000(2)
C99 0.026(3) 0.030(3) 0.028(3) 0.000(2) 0.007(2) 0.000(2)
C100 0.029(3) 0.029(3) 0.034(3) 0.000(2) 0.011(2) -0.006(2)
C101 0.035(3) 0.027(3) 0.025(3) 0.000(2) 0.009(2) 0.002(2)
C102 0.027(3) 0.028(3) 0.025(3) 0.002(2) 0.008(2) 0.001(2)
C103 0.025(3) 0.023(3) 0.028(3) -0.001(2) 0.009(2) 0.000(2)
C104 0.032(3) 0.034(3) 0.032(3) -0.001(2) 0.004(2) -0.005(2)
C105 0.024(3) 0.043(3) 0.035(3) 0.005(2) 0.003(2) -0.003(2)
C106 0.043(3) 0.034(3) 0.034(3) 0.006(2) 0.008(2) -0.010(3)

loop_
_atom_type_symbol
_atom_type_description
_atom_type_scat_dispersion_real
_atom_type_scat_dispersion_imag
_atom_type_scat_source
C C 0.0137 0.0067 'International Tables Vol C Tables 4.2.6.8 and 6.1.1.4'
H H 0.0000 0.0000 'International Tables Vol C Tables 4.2.6.8 and 6.1.1.4'
N N 0.0241 0.0134 'International Tables Vol C Tables 4.2.6.8 and 6.1.1.4'
O O 0.0389 0.0241 'International Tables Vol C Tables 4.2.6.8 and 6.1.1.4'
P P 0.2543 0.3332 'International Tables Vol C Tables 4.2.6.8 and 6.1.1.4'
Sc Sc 0.3700 1.2039 'International Tables Vol C Tables 4.2.6.8 and 6.1.1.4'

loop_
_geom_angle_atom_site_label_1
_geom_angle_atom_site_label_2
_geom_angle_atom_site_label_3
_geom_angle
_geom_angle_site_symmetry_1
_geom_angle_site_symmetry_3
_geom_angle_publ_flag
O1 Sc1 P1 131.80(10) . . ?
O1 Sc1 N1 114.62(14) . . ?
O1 Sc1 N2 127.74(14) . . ?
O1 Sc1 C26 87.64(14) . . ?
O2 Sc1 P1 110.29(10) . . ?
O2 Sc1 O1 115.72(14) . . ?
O2 Sc1 N1 108.02(14) . . ?
O2 Sc1 N2 111.81(14) . . ?
O2 Sc1 C26 70.87(14) . . ?
N1 Sc1 P1 33.28(10) . . ?
N1 Sc1 N2 67.52(14) . . ?
N1 Sc1 C26 153.87(15) . . ?
N2 Sc1 P1 34.63(10) . . ?
N2 Sc1 C26 88.30(14) . . ?
C26 Sc1 P1 121.27(11) . . ?
N1 P1 Sc1 47.67(14) . . ?
N1 P1 N2 96.5(2) . . ?
N1 P1 C33 116.8(2) . . ?
N1 P1 C39 117.2(2) . . ?
N2 P1 Sc1 49.48(14) . . ?
N2 P1 C33 107.6(2) . . ?
N2 P1 C39 111.9(2) . . ?
C33 P1 Sc1 118.18(16) . . ?
C39 P1 Sc1 135.05(16) . . ?
C39 P1 C33 106.2(2) . . ?
C1 O1 Sc1 168.6(3) . . ?
C15 O2 Sc1 159.0(3) . . ?
P1 N1 Sc1 99.05(18) . . ?
C29 N1 Sc1 133.2(3) . . ?
C29 N1 P1 127.5(3) . . ?
P1 N2 Sc1 95.89(18) . . ?
N3 N2 Sc1 148.0(3) . . ?
N3 N2 P1 112.3(3) . . ?
N4 N3 N2 113.1(4) . . ?
N3 N4 C45 112.4(4) . . ?
O1 C1 C2 118.9(4) . . ?
O1 C1 C6 119.9(4) . . ?
C2 C1 C6 121.2(4) . . ?
C1 C2 C11 123.4(4) . . ?
C3 C2 C1 117.6(5) . . ?
C3 C2 C11 119.0(4) . . ?
C2 C3 H3 119.0 . . ?
C4 C3 C2 121.9(5) . . ?
C4 C3 H3 119.0 . . ?
C3 C4 H4 120.2 . . ?
C5 C4 C3 119.6(5) . . ?
C5 C4 H4 120.2 . . ?
C4 C5 H5 118.8 . . ?
C4 C5 C6 122.4(5) . . ?
C6 C5 H5 118.8 . . ?
C1 C6 C7 123.4(4) . . ?
C5 C6 C1 117.3(5) . . ?
C5 C6 C7 119.3(4) . . ?
C6 C7 C8 112.8(4) . . ?
C6 C7 C9 111.2(4) . . ?
C6 C7 C10 109.9(4) . . ?
C8 C7 C9 105.8(4) . . ?
C8 C7 C10 106.4(4) . . ?
C10 C7 C9 110.7(4) . . ?
C7 C8 H8A 109.5 . . ?
C7 C8 H8B 109.5 . . ?
C7 C8 H8C 109.5 . . ?
H8A C8 H8B 109.5 . . ?
H8A C8 H8C 109.5 . . ?
H8B C8 H8C 109.5 . . ?
C7 C9 H9A 109.5 . . ?
C7 C9 H9B 109.5 . . ?
C7 C9 H9C 109.5 . . ?
H9A C9 H9B 109.5 . . ?
H9A C9 H9C 109.5 . . ?
H9B C9 H9C 109.5 . . ?
C7 C10 H10A 109.5 . . ?
C7 C10 H10B 109.5 . . ?
C7 C10 H10C 109.5 . . ?
H10A C10 H10B 109.5 . . ?
H10A C10 H10C 109.5 . . ?
H10B C10 H10C 109.5 . . ?
C12 C11 C2 111.8(4) . . ?
C13 C11 C2 109.7(4) . . ?
C13 C11 C12 106.4(4) . . ?
C14 C11 C2 111.4(4) . . ?
C14 C11 C12 106.8(4) . . ?
C14 C11 C13 110.7(4) . . ?
C11 C12 H12A 109.5 . . ?
C11 C12 H12B 109.5 . . ?
C11 C12 H12C 109.5 . . ?
H12A C12 H12B 109.5 . . ?
H12A C12 H12C 109.5 . . ?
H12B C12 H12C 109.5 . . ?
C11 C13 H13A 109.5 . . ?
C11 C13 H13B 109.5 . . ?
C11 C13 H13C 109.5 . . ?
H13A C13 H13B 109.5 . . ?
H13A C13 H13C 109.5 . . ?
H13B C13 H13C 109.5 . . ?
C11 C14 H14A 109.5 . . ?
C11 C14 H14B 109.5 . . ?
C11 C14 H14C 109.5 . . ?
H14A C14 H14B 109.5 . . ?
H14A C14 H14C 109.5 . . ?
H14B C14 H14C 109.5 . . ?
O2 C15 C16 120.5(4) . . ?
O2 C15 C20 118.3(4) . . ?
C16 C15 C20 121.2(4) . . ?
C15 C16 C17 117.5(5) . . ?
C15 C16 C25 128.0(4) . . ?
C17 C16 C25 114.5(4) . . ?
C16 C17 H17 119.0 . . ?
C18 C17 C16 121.9(5) . . ?
C18 C17 H17 119.0 . . ?
C17 C18 H18 119.9 . . ?
C17 C18 C19 120.1(5) . . ?
C19 C18 H18 119.9 . . ?
C18 C19 H19 119.2 . . ?
C18 C19 C20 121.7(5) . . ?
C20 C19 H19 119.2 . . ?
C15 C20 C21 122.5(4) . . ?
C19 C20 C15 117.4(5) . . ?
C19 C20 C21 120.0(5) . . ?
C20 C21 C22 109.9(4) . . ?
C20 C21 C24 111.9(5) . . ?
C22 C21 C24 106.1(4) . . ?
C23 C21 C20 112.4(4) . . ?
C23 C21 C22 110.0(5) . . ?
C23 C21 C24 106.3(5) . . ?
C21 C22 H22A 109.5 . . ?
C21 C22 H22B 109.5 . . ?
C21 C22 H22C 109.5 . . ?
H22A C22 H22B 109.5 . . ?
H22A C22 H22C 109.5 . . ?
H22B C22 H22C 109.5 . . ?
C21 C23 H23A 109.5 . . ?
C21 C23 H23B 109.5 . . ?
C21 C23 H23C 109.5 . . ?
H23A C23 H23B 109.5 . . ?
H23A C23 H23C 109.5 . . ?
H23B C23 H23C 109.5 . . ?
C21 C24 H24A 109.5 . . ?
C21 C24 H24B 109.5 . . ?
C21 C24 H24C 109.5 . . ?
H24A C24 H24B 109.5 . . ?
H24A C24 H24C 109.5 . . ?
H24B C24 H24C 109.5 . . ?
C26 C25 C16 117.3(4) . . ?
C26 C25 C27 105.5(4) . . ?
C26 C25 C28 106.7(4) . . ?
C27 C25 C16 109.1(4) . . ?
C28 C25 C16 108.2(4) . . ?
C28 C25 C27 109.8(4) . . ?
Sc1 C26 H26A 49.6 . . ?
Sc1 C26 H26B 127.1 . . ?
Sc1 C26 H26C 60.0 . . ?
C25 C26 Sc1 123.1(3) . . ?
C25 C26 H26A 109.5 . . ?
C25 C26 H26B 109.5 . . ?
C25 C26 H26C 109.5 . . ?
H26A C26 H26B 109.5 . . ?
H26A C26 H26C 109.5 . . ?
H26B C26 H26C 109.5 . . ?
C25 C27 H27A 109.5 . . ?
C25 C27 H27B 109.5 . . ?
C25 C27 H27C 109.5 . . ?
H27A C27 H27B 109.5 . . ?
H27A C27 H27C 109.5 . . ?
H27B C27 H27C 109.5 . . ?
C25 C28 H28A 109.5 . . ?
C25 C28 H28B 109.5 . . ?
C25 C28 H28C 109.5 . . ?
H28A C28 H28B 109.5 . . ?
H28A C28 H28C 109.5 . . ?
H28B C28 H28C 109.5 . . ?
N1 C29 C30 111.3(4) . . ?
N1 C29 C31 106.6(4) . . ?
N1 C29 C32 112.2(4) . . ?
C30 C29 C31 108.8(4) . . ?
C30 C29 C32 110.3(4) . . ?
C32 C29 C31 107.3(4) . . ?
C29 C30 H30A 109.5 . . ?
C29 C30 H30B 109.5 . . ?
C29 C30 H30C 109.5 . . ?
H30A C30 H30B 109.5 . . ?
H30A C30 H30C 109.5 . . ?
H30B C30 H30C 109.5 . . ?
C29 C31 H31A 109.5 . . ?
C29 C31 H31B 109.5 . . ?
C29 C31 H31C 109.5 . . ?
H31A C31 H31B 109.5 . . ?
H31A C31 H31C 109.5 . . ?
H31B C31 H31C 109.5 . . ?
C29 C32 H32A 109.5 . . ?
C29 C32 H32B 109.5 . . ?
C29 C32 H32C 109.5 . . ?
H32A C32 H32B 109.5 . . ?
H32A C32 H32C 109.5 . . ?
H32B C32 H32C 109.5 . . ?
C34 C33 P1 124.7(4) . . ?
C38 C33 P1 116.6(4) . . ?
C38 C33 C34 118.5(4) . . ?
C33 C34 H34 119.6 . . ?
C35 C34 C33 120.8(5) . . ?
C35 C34 H34 119.6 . . ?
C34 C35 H35 119.7 . . ?
C34 C35 C36 120.6(5) . . ?
C36 C35 H35 119.7 . . ?
C35 C36 H36 120.4 . . ?
C35 C36 C37 119.2(5) . . ?
C37 C36 H36 120.4 . . ?
C36 C37 H37 119.9 . . ?
C36 C37 C38 120.2(5) . . ?
C38 C37 H37 119.9 . . ?
C33 C38 C37 120.7(5) . . ?
C33 C38 H38 119.6 . . ?
C37 C38 H38 119.6 . . ?
C40 C39 P1 121.2(4) . . ?
C44 C39 P1 119.8(4) . . ?
C44 C39 C40 119.0(5) . . ?
C39 C40 H40 119.8 . . ?
C41 C40 C39 120.3(5) . . ?
C41 C40 H40 119.8 . . ?
C40 C41 H41 119.9 . . ?
C42 C41 C40 120.3(5) . . ?
C42 C41 H41 119.9 . . ?
C41 C42 H42 119.9 . . ?
C41 C42 C43 120.2(5) . . ?
C43 C42 H42 119.9 . . ?
C42 C43 H43 119.9 . . ?
C42 C43 C44 120.3(5) . . ?
C44 C43 H43 119.9 . . ?
C39 C44 C43 120.0(5) . . ?
C39 C44 H44 120.0 . . ?
C43 C44 H44 120.0 . . ?
C46 C45 N4 123.7(4) . . ?
C50 C45 N4 115.1(4) . . ?
C50 C45 C46 121.1(4) . . ?
C45 C46 C51 123.6(4) . . ?
C47 C46 C45 117.4(4) . . ?
C47 C46 C51 118.9(4) . . ?
C46 C47 H47 118.8 . . ?
C48 C47 C46 122.3(4) . . ?
C48 C47 H47 118.8 . . ?
C47 C48 C49 118.5(4) . . ?
C47 C48 C52 119.6(4) . . ?
C49 C48 C52 122.0(5) . . ?
C48 C49 H49 119.4 . . ?
C50 C49 C48 121.2(5) . . ?
C50 C49 H49 119.4 . . ?
C45 C50 C53 120.3(4) . . ?
C49 C50 C45 119.3(4) . . ?
C49 C50 C53 120.3(4) . . ?
C46 C51 H51A 109.5 . . ?
C46 C51 H51B 109.5 . . ?
C46 C51 H51C 109.5 . . ?
H51A C51 H51B 109.5 . . ?
H51A C51 H51C 109.5 . . ?
H51B C51 H51C 109.5 . . ?
C48 C52 H52A 109.5 . . ?
C48 C52 H52B 109.5 . . ?
C48 C52 H52C 109.5 . . ?
H52A C52 H52B 109.5 . . ?
H52A C52 H52C 109.5 . . ?
H52B C52 H52C 109.5 . . ?
C50 C53 H53A 109.5 . . ?
C50 C53 H53B 109.5 . . ?
C50 C53 H53C 109.5 . . ?
H53A C53 H53B 109.5 . . ?
H53A C53 H53C 109.5 . . ?
H53B C53 H53C 109.5 . . ?
O3 Sc2 P2 130.45(10) . . ?
O3 Sc2 O4 116.68(14) . . ?
O3 Sc2 N5 115.50(14) . . ?
O3 Sc2 N6 124.63(14) . . ?
O3 Sc2 C81 86.97(14) . . ?
O4 Sc2 P2 111.47(10) . . ?
O4 Sc2 N5 108.56(14) . . ?
O4 Sc2 N6 113.05(14) . . ?
O4 Sc2 C81 69.54(13) . . ?
N5 Sc2 P2 33.21(10) . . ?
N5 Sc2 N6 67.32(14) . . ?
N5 Sc2 C81 153.49(15) . . ?
N6 Sc2 P2 34.47(10) . . ?
N6 Sc2 C81 88.70(15) . . ?
C81 Sc2 P2 121.25(11) . . ?
N5 P2 Sc2 47.82(14) . . ?
N5 P2 N6 95.8(2) . . ?
N5 P2 C86 117.0(2) . . ?
N5 P2 C92 117.1(2) . . ?
N6 P2 Sc2 48.54(14) . . ?
N6 P2 C86 107.4(2) . . ?
N6 P2 C92 111.7(2) . . ?
C86 P2 Sc2 118.03(16) . . ?
C86 P2 C92 107.2(2) . . ?
C92 P2 Sc2 134.12(16) . . ?
C54 O3 Sc2 168.9(3) . . ?
C68 O4 Sc2 159.3(3) . . ?
P2 N5 Sc2 98.97(18) . . ?
C82 N5 Sc2 134.1(3) . . ?
C82 N5 P2 126.8(3) . . ?
P2 N6 Sc2 96.98(18) . . ?
N7 N6 Sc2 147.9(3) . . ?
N7 N6 P2 111.1(3) . . ?
N8 N7 N6 111.2(4) . . ?
N7 N8 C98 112.8(4) . . ?
O3 C54 C55 119.8(4) . . ?
O3 C54 C59 119.7(4) . . ?
C55 C54 C59 120.6(4) . . ?
C54 C55 C64 123.3(4) . . ?
C56 C55 C54 117.3(4) . . ?
C56 C55 C64 119.2(4) . . ?
C55 C56 H56 118.7 . . ?
C57 C56 C55 122.6(5) . . ?
C57 C56 H56 118.7 . . ?
C56 C57 H57 120.3 . . ?
C58 C57 C56 119.4(4) . . ?
C58 C57 H57 120.3 . . ?
C57 C58 H58 119.1 . . ?
C57 C58 C59 121.7(5) . . ?
C59 C58 H58 119.1 . . ?
C54 C59 C60 122.6(4) . . ?
C58 C59 C54 118.4(4) . . ?
C58 C59 C60 119.0(4) . . ?
C61 C60 C59 111.7(4) . . ?
C61 C60 C62 106.1(4) . . ?
C61 C60 C63 106.9(4) . . ?
C62 C60 C59 110.8(4) . . ?
C63 C60 C59 110.0(4) . . ?
C63 C60 C62 111.2(4) . . ?
C60 C61 H61A 109.5 . . ?
C60 C61 H61B 109.5 . . ?
C60 C61 H61C 109.5 . . ?
H61A C61 H61B 109.5 . . ?
H61A C61 H61C 109.5 . . ?
H61B C61 H61C 109.5 . . ?
C60 C62 H62A 109.5 . . ?
C60 C62 H62B 109.5 . . ?
C60 C62 H62C 109.5 . . ?
H62A C62 H62B 109.5 . . ?
H62A C62 H62C 109.5 . . ?
H62B C62 H62C 109.5 . . ?
C60 C63 H63A 109.5 . . ?
C60 C63 H63B 109.5 . . ?
C60 C63 H63C 109.5 . . ?
H63A C63 H63B 109.5 . . ?
H63A C63 H63C 109.5 . . ?
H63B C63 H63C 109.5 . . ?
C65 C64 C55 112.2(4) . . ?
C65 C64 C66 105.9(4) . . ?
C66 C64 C55 111.7(4) . . ?
C67 C64 C55 108.8(4) . . ?
C67 C64 C65 106.8(4) . . ?
C67 C64 C66 111.4(4) . . ?
C64 C65 H65A 109.5 . . ?
C64 C65 H65B 109.5 . . ?
C64 C65 H65C 109.5 . . ?
H65A C65 H65B 109.5 . . ?
H65A C65 H65C 109.5 . . ?
H65B C65 H65C 109.5 . . ?
C64 C66 H66A 109.5 . . ?
C64 C66 H66B 109.5 . . ?
C64 C66 H66C 109.5 . . ?
H66A C66 H66B 109.5 . . ?
H66A C66 H66C 109.5 . . ?
H66B C66 H66C 109.5 . . ?
C64 C67 H67A 109.5 . . ?
C64 C67 H67B 109.5 . . ?
C64 C67 H67C 109.5 . . ?
H67A C67 H67B 109.5 . . ?
H67A C67 H67C 109.5 . . ?
H67B C67 H67C 109.5 . . ?
O4 C68 C69 118.9(4) . . ?
O4 C68 C73 120.0(4) . . ?
C73 C68 C69 121.0(4) . . ?
C68 C69 C74 123.4(4) . . ?
C70 C69 C68 117.2(5) . . ?
C70 C69 C74 119.3(4) . . ?
C69 C70 H70 118.8 . . ?
C71 C70 C69 122.3(5) . . ?
C71 C70 H70 118.8 . . ?
C70 C71 H71 120.5 . . ?
C72 C71 C70 119.1(5) . . ?
C72 C71 H71 120.5 . . ?
C71 C72 H72 118.4 . . ?
C71 C72 C73 123.3(5) . . ?
C73 C72 H72 118.4 . . ?
C68 C73 C78 125.2(4) . . ?
C72 C73 C68 117.1(5) . . ?
C72 C73 C78 117.6(4) . . ?
C69 C74 C77 111.4(4) . . ?
C75 C74 C69 112.2(5) . . ?
C75 C74 C77 106.3(4) . . ?
C76 C74 C69 109.4(4) . . ?
C76 C74 C75 107.7(4) . . ?
C76 C74 C77 109.6(4) . . ?
C74 C75 H75A 109.5 . . ?
C74 C75 H75B 109.5 . . ?
C74 C75 H75C 109.5 . . ?
H75A C75 H75B 109.5 . . ?
H75A C75 H75C 109.5 . . ?
H75B C75 H75C 109.5 . . ?
C74 C76 H76A 109.5 . . ?
C74 C76 H76B 109.5 . . ?
C74 C76 H76C 109.5 . . ?
H76A C76 H76B 109.5 . . ?
H76A C76 H76C 109.5 . . ?
H76B C76 H76C 109.5 . . ?
C74 C77 H77A 109.5 . . ?
C74 C77 H77B 109.5 . . ?
C74 C77 H77C 109.5 . . ?
H77A C77 H77B 109.5 . . ?
H77A C77 H77C 109.5 . . ?
H77B C77 H77C 109.5 . . ?
C79 C78 C73 110.5(5) . . ?
C79 C78 C81 105.3(5) . . ?
C80 C78 C73 107.3(5) . . ?
C80 C78 C79 109.6(7) . . ?
C80 C78 C81 107.2(5) . . ?
C81 C78 C73 116.9(4) . . ?
C78 C79 H79A 109.5 . . ?
C78 C79 H79B 109.5 . . ?
C78 C79 H79C 109.5 . . ?
H79A C79 H79B 109.5 . . ?
H79A C79 H79C 109.5 . . ?
H79B C79 H79C 109.5 . . ?
C78 C80 H80A 109.5 . . ?
C78 C80 H80B 109.5 . . ?
C78 C80 H80C 109.5 . . ?
H80A C80 H80B 109.5 . . ?
H80A C80 H80C 109.5 . . ?
H80B C80 H80C 109.5 . . ?
Sc2 C81 H81A 128.7 . . ?
Sc2 C81 H81B 41.0 . . ?
Sc2 C81 H81C 68.8 . . ?
C78 C81 Sc2 119.4(3) . . ?
C78 C81 H81A 109.5 . . ?
C78 C81 H81B 109.5 . . ?
C78 C81 H81C 109.5 . . ?
H81A C81 H81B 109.5 . . ?
H81A C81 H81C 109.5 . . ?
H81B C81 H81C 109.5 . . ?
N5 C82 C83 106.9(4) . . ?
N5 C82 C84 110.3(4) . . ?
N5 C82 C85 111.5(4) . . ?
C84 C82 C83 108.0(4) . . ?
C85 C82 C83 109.1(4) . . ?
C85 C82 C84 110.9(4) . . ?
C82 C83 H83A 109.5 . . ?
C82 C83 H83B 109.5 . . ?
C82 C83 H83C 109.5 . . ?
H83A C83 H83B 109.5 . . ?
H83A C83 H83C 109.5 . . ?
H83B C83 H83C 109.5 . . ?
C82 C84 H84A 109.5 . . ?
C82 C84 H84B 109.5 . . ?
C82 C84 H84C 109.5 . . ?
H84A C84 H84B 109.5 . . ?
H84A C84 H84C 109.5 . . ?
H84B C84 H84C 109.5 . . ?
C82 C85 H85A 109.5 . . ?
C82 C85 H85B 109.5 . . ?
C82 C85 H85C 109.5 . . ?
H85A C85 H85B 109.5 . . ?
H85A C85 H85C 109.5 . . ?
H85B C85 H85C 109.5 . . ?
C87 C86 P2 116.0(4) . . ?
C91 C86 P2 125.2(4) . . ?
C91 C86 C87 118.3(4) . . ?
C86 C87 H87 119.8 . . ?
C88 C87 C86 120.5(5) . . ?
C88 C87 H87 119.8 . . ?
C87 C88 H88 120.2 . . ?
C89 C88 C87 119.7(5) . . ?
C89 C88 H88 120.2 . . ?
C88 C89 H89 119.7 . . ?
C90 C89 C88 120.7(5) . . ?
C90 C89 H89 119.7 . . ?
C89 C90 H90 119.9 . . ?
C89 C90 C91 120.1(5) . . ?
C91 C90 H90 119.9 . . ?
C86 C91 H91 119.6 . . ?
C90 C91 C86 120.8(5) . . ?
C90 C91 H91 119.6 . . ?
C93 C92 P2 123.1(4) . . ?
C93 C92 C97 118.0(5) . . ?
C97 C92 P2 118.9(4) . . ?
C92 C93 H93 119.5 . . ?
C94 C93 C92 121.0(5) . . ?
C94 C93 H93 119.5 . . ?
C93 C94 H94 119.9 . . ?
C95 C94 C93 120.1(5) . . ?
C95 C94 H94 119.9 . . ?
C94 C95 H95 120.0 . . ?
C94 C95 C96 120.0(5) . . ?
C96 C95 H95 120.0 . . ?
C95 C96 H96 120.1 . . ?
C95 C96 C97 119.9(5) . . ?
C97 C96 H96 120.1 . . ?
C92 C97 H97 119.5 . . ?
C96 C97 C92 121.0(5) . . ?
C96 C97 H97 119.5 . . ?
C99 C98 N8 114.7(4) . . ?
C99 C98 C103 121.0(4) . . ?
C103 C98 N8 124.1(4) . . ?
C98 C99 C105 120.1(4) . . ?
C100 C99 C98 119.1(4) . . ?
C100 C99 C105 120.9(4) . . ?
C99 C100 H100 119.2 . . ?
C99 C100 C101 121.6(5) . . ?
C101 C100 H100 119.2 . . ?
C100 C101 C106 120.8(5) . . ?
C102 C101 C100 118.0(4) . . ?
C102 C101 C106 121.2(4) . . ?
C101 C102 H102 118.7 . . ?
C101 C102 C103 122.6(4) . . ?
C103 C102 H102 118.7 . . ?
C98 C103 C104 124.2(4) . . ?
C102 C103 C98 117.7(4) . . ?
C102 C103 C104 118.1(4) . . ?
C103 C104 H10D 109.5 . . ?
C103 C104 H10E 109.5 . . ?
C103 C104 H10F 109.5 . . ?
H10D C104 H10E 109.5 . . ?
H10D C104 H10F 109.5 . . ?
H10E C104 H10F 109.5 . . ?
C99 C105 H10G 109.5 . . ?
C99 C105 H10H 109.5 . . ?
C99 C105 H10I 109.5 . . ?
H10G C105 H10H 109.5 . . ?
H10G C105 H10I 109.5 . . ?
H10H C105 H10I 109.5 . . ?
C101 C106 H10J 109.5 . . ?
C101 C106 H10K 109.5 . . ?
C101 C106 H10L 109.5 . . ?
H10J C106 H10K 109.5 . . ?
H10J C106 H10L 109.5 . . ?
H10K C106 H10L 109.5 . . ?

loop_
_geom_bond_atom_site_label_1
_geom_bond_atom_site_label_2
_geom_bond_distance
_geom_bond_site_symmetry_2
_geom_bond_publ_flag
Sc1 P1 2.8846(15) . ?
Sc1 O1 1.913(3) . ?
Sc1 O2 1.909(3) . ?
Sc1 N1 2.159(4) . ?
Sc1 N2 2.205(4) . ?
Sc1 C26 2.782(5) . ?
P1 N1 1.603(4) . ?
P1 N2 1.648(4) . ?
P1 C33 1.803(5) . ?
P1 C39 1.794(5) . ?
O1 C1 1.371(5) . ?
O2 C15 1.374(5) . ?
N1 C29 1.499(6) . ?
N2 N3 1.370(5) . ?
N3 N4 1.266(5) . ?
N4 C45 1.438(6) . ?
C1 C2 1.416(7) . ?
C1 C6 1.427(7) . ?
C2 C3 1.402(7) . ?
C2 C11 1.544(7) . ?
C3 H3 0.9500 . ?
C3 C4 1.378(8) . ?
C4 H4 0.9500 . ?
C4 C5 1.375(8) . ?
C5 H5 0.9500 . ?
C5 C6 1.396(7) . ?
C6 C7 1.533(7) . ?
C7 C8 1.536(7) . ?
C7 C9 1.546(7) . ?
C7 C10 1.538(7) . ?
C8 H8A 0.9800 . ?
C8 H8B 0.9800 . ?
C8 H8C 0.9800 . ?
C9 H9A 0.9800 . ?
C9 H9B 0.9800 . ?
C9 H9C 0.9800 . ?
C10 H10A 0.9800 . ?
C10 H10B 0.9800 . ?
C10 H10C 0.9800 . ?
C11 C12 1.542(7) . ?
C11 C13 1.534(7) . ?
C11 C14 1.528(7) . ?
C12 H12A 0.9800 . ?
C12 H12B 0.9800 . ?
C12 H12C 0.9800 . ?
C13 H13A 0.9800 . ?
C13 H13B 0.9800 . ?
C13 H13C 0.9800 . ?
C14 H14A 0.9800 . ?
C14 H14B 0.9800 . ?
C14 H14C 0.9800 . ?
C15 C16 1.398(7) . ?
C15 C20 1.433(7) . ?
C16 C17 1.404(7) . ?
C16 C25 1.547(7) . ?
C17 H17 0.9500 . ?
C17 C18 1.369(8) . ?
C18 H18 0.9500 . ?
C18 C19 1.371(8) . ?
C19 H19 0.9500 . ?
C19 C20 1.392(7) . ?
C20 C21 1.528(7) . ?
C21 C22 1.536(7) . ?
C21 C23 1.523(7) . ?
C21 C24 1.546(7) . ?
C22 H22A 0.9800 . ?
C22 H22B 0.9800 . ?
C22 H22C 0.9800 . ?
C23 H23A 0.9800 . ?
C23 H23B 0.9800 . ?
C23 H23C 0.9800 . ?
C24 H24A 0.9800 . ?
C24 H24B 0.9800 . ?
C24 H24C 0.9800 . ?
C25 C26 1.528(7) . ?
C25 C27 1.546(7) . ?
C25 C28 1.541(7) . ?
C26 H26A 0.9800 . ?
C26 H26B 0.9800 . ?
C26 H26C 0.9800 . ?
C27 H27A 0.9800 . ?
C27 H27B 0.9800 . ?
C27 H27C 0.9800 . ?
C28 H28A 0.9800 . ?
C28 H28B 0.9800 . ?
C28 H28C 0.9800 . ?
C29 C30 1.532(7) . ?
C29 C31 1.534(7) . ?
C29 C32 1.532(7) . ?
C30 H30A 0.9800 . ?
C30 H30B 0.9800 . ?
C30 H30C 0.9800 . ?
C31 H31A 0.9800 . ?
C31 H31B 0.9800 . ?
C31 H31C 0.9800 . ?
C32 H32A 0.9800 . ?
C32 H32B 0.9800 . ?
C32 H32C 0.9800 . ?
C33 C34 1.394(7) . ?
C33 C38 1.391(7) . ?
C34 H34 0.9500 . ?
C34 C35 1.384(7) . ?
C35 H35 0.9500 . ?
C35 C36 1.387(7) . ?
C36 H36 0.9500 . ?
C36 C37 1.388(7) . ?
C37 H37 0.9500 . ?
C37 C38 1.395(7) . ?
C38 H38 0.9500 . ?
C39 C40 1.397(7) . ?
C39 C44 1.389(7) . ?
C40 H40 0.9500 . ?
C40 C41 1.389(7) . ?
C41 H41 0.9500 . ?
C41 C42 1.371(8) . ?
C42 H42 0.9500 . ?
C42 C43 1.378(8) . ?
C43 H43 0.9500 . ?
C43 C44 1.397(7) . ?
C44 H44 0.9500 . ?
C45 C46 1.402(7) . ?
C45 C50 1.398(7) . ?
C46 C47 1.401(7) . ?
C46 C51 1.508(7) . ?
C47 H47 0.9500 . ?
C47 C48 1.389(7) . ?
C48 C49 1.392(7) . ?
C48 C52 1.514(7) . ?
C49 H49 0.9500 . ?
C49 C50 1.385(7) . ?
C50 C53 1.512(7) . ?
C51 H51A 0.9800 . ?
C51 H51B 0.9800 . ?
C51 H51C 0.9800 . ?
C52 H52A 0.9800 . ?
C52 H52B 0.9800 . ?
C52 H52C 0.9800 . ?
C53 H53A 0.9800 . ?
C53 H53B 0.9800 . ?
C53 H53C 0.9800 . ?
Sc2 P2 2.8901(15) . ?
Sc2 O3 1.916(3) . ?
Sc2 O4 1.925(3) . ?
Sc2 N5 2.168(4) . ?
Sc2 N6 2.182(4) . ?
Sc2 C81 2.852(5) . ?
P2 N5 1.603(4) . ?
P2 N6 1.648(4) . ?
P2 C86 1.798(5) . ?
P2 C92 1.802(5) . ?
O3 C54 1.367(5) . ?
O4 C68 1.362(6) . ?
N5 C82 1.498(6) . ?
N6 N7 1.390(5) . ?
N7 N8 1.274(5) . ?
N8 C98 1.433(6) . ?
C54 C55 1.421(7) . ?
C54 C59 1.421(6) . ?
C55 C56 1.391(6) . ?
C55 C64 1.538(7) . ?
C56 H56 0.9500 . ?
C56 C57 1.379(7) . ?
C57 H57 0.9500 . ?
C57 C58 1.376(7) . ?
C58 H58 0.9500 . ?
C58 C59 1.388(6) . ?
C59 C60 1.543(7) . ?
C60 C61 1.527(7) . ?
C60 C62 1.539(7) . ?
C60 C63 1.532(7) . ?
C61 H61A 0.9800 . ?
C61 H61B 0.9800 . ?
C61 H61C 0.9800 . ?
C62 H62A 0.9800 . ?
C62 H62B 0.9800 . ?
C62 H62C 0.9800 . ?
C63 H63A 0.9800 . ?
C63 H63B 0.9800 . ?
C63 H63C 0.9800 . ?
C64 C65 1.532(7) . ?
C64 C66 1.536(7) . ?
C64 C67 1.529(7) . ?
C65 H65A 0.9800 . ?
C65 H65B 0.9800 . ?
C65 H65C 0.9800 . ?
C66 H66A 0.9800 . ?
C66 H66B 0.9800 . ?
C66 H66C 0.9800 . ?
C67 H67A 0.9800 . ?
C67 H67B 0.9800 . ?
C67 H67C 0.9800 . ?
C68 C69 1.424(7) . ?
C68 C73 1.419(7) . ?
C69 C70 1.398(7) . ?
C69 C74 1.545(7) . ?
C70 H70 0.9500 . ?
C70 C71 1.371(8) . ?
C71 H71 0.9500 . ?
C71 C72 1.368(8) . ?
C72 H72 0.9500 . ?
C72 C73 1.385(7) . ?
C73 C78 1.550(7) . ?
C74 C75 1.540(7) . ?
C74 C76 1.526(7) . ?
C74 C77 1.546(7) . ?
C75 H75A 0.9800 . ?
C75 H75B 0.9800 . ?
C75 H75C 0.9800 . ?
C76 H76A 0.9800 . ?
C76 H76B 0.9800 . ?
C76 H76C 0.9800 . ?
C77 H77A 0.9800 . ?
C77 H77B 0.9800 . ?
C77 H77C 0.9800 . ?
C78 C79 1.529(8) . ?
C78 C80 1.521(8) . ?
C78 C81 1.533(7) . ?
C79 H79A 0.9800 . ?
C79 H79B 0.9800 . ?
C79 H79C 0.9800 . ?
C80 H80A 0.9800 . ?
C80 H80B 0.9800 . ?
C80 H80C 0.9800 . ?
C81 H81A 0.9800 . ?
C81 H81B 0.9800 . ?
C81 H81C 0.9800 . ?
C82 C83 1.537(7) . ?
C82 C84 1.531(7) . ?
C82 C85 1.521(7) . ?
C83 H83A 0.9800 . ?
C83 H83B 0.9800 . ?
C83 H83C 0.9800 . ?
C84 H84A 0.9800 . ?
C84 H84B 0.9800 . ?
C84 H84C 0.9800 . ?
C85 H85A 0.9800 . ?
C85 H85B 0.9800 . ?
C85 H85C 0.9800 . ?
C86 C87 1.409(7) . ?
C86 C91 1.390(7) . ?
C87 H87 0.9500 . ?
C87 C88 1.389(7) . ?
C88 H88 0.9500 . ?
C88 C89 1.383(7) . ?
C89 H89 0.9500 . ?
C89 C90 1.367(7) . ?
C90 H90 0.9500 . ?
C90 C91 1.390(7) . ?
C91 H91 0.9500 . ?
C92 C93 1.395(7) . ?
C92 C97 1.401(7) . ?
C93 H93 0.9500 . ?
C93 C94 1.390(7) . ?
C94 H94 0.9500 . ?
C94 C95 1.379(8) . ?
C95 H95 0.9500 . ?
C95 C96 1.387(8) . ?
C96 H96 0.9500 . ?
C96 C97 1.389(7) . ?
C97 H97 0.9500 . ?
C98 C99 1.396(7) . ?
C98 C103 1.402(7) . ?
C99 C100 1.391(7) . ?
C99 C105 1.513(7) . ?
C100 H100 0.9500 . ?
C100 C101 1.391(7) . ?
C101 C102 1.387(7) . ?
C101 C106 1.499(7) . ?
C102 H102 0.9500 . ?
C102 C103 1.400(6) . ?
C103 C104 1.497(7) . ?
C104 H10D 0.9800 . ?
C104 H10E 0.9800 . ?
C104 H10F 0.9800 . ?
C105 H10G 0.9800 . ?
C105 H10H 0.9800 . ?
C105 H10I 0.9800 . ?
C106 H10J 0.9800 . ?
C106 H10K 0.9800 . ?
C106 H10L 0.9800 . ?

loop_
_geom_torsion_atom_site_label_1
_geom_torsion_atom_site_label_2
_geom_torsion_atom_site_label_3
_geom_torsion_atom_site_label_4
_geom_torsion
_geom_torsion_site_symmetry_1
_geom_torsion_site_symmetry_2
_geom_torsion_site_symmetry_3
_geom_torsion_site_symmetry_4
_geom_torsion_publ_flag
Sc1 P1 N1 C29 175.2(5) . . . . ?
Sc1 P1 N2 N3 164.5(4) . . . . ?
Sc1 P1 C33 C34 -162.8(4) . . . . ?
Sc1 P1 C33 C38 11.9(4) . . . . ?
Sc1 P1 C39 C40 -135.6(3) . . . . ?
Sc1 P1 C39 C44 42.2(5) . . . . ?
Sc1 O1 C1 C2 64.0(17) . . . . ?
Sc1 O1 C1 C6 -115.9(15) . . . . ?
Sc1 O2 C15 C16 -3.1(11) . . . . ?
Sc1 O2 C15 C20 177.5(6) . . . . ?
Sc1 N1 C29 C30 -131.3(4) . . . . ?
Sc1 N1 C29 C31 -12.8(6) . . . . ?
Sc1 N1 C29 C32 104.4(5) . . . . ?
Sc1 N2 N3 N4 -30.9(7) . . . . ?
P1 N1 C29 C30 55.2(6) . . . . ?
P1 N1 C29 C31 173.7(4) . . . . ?
P1 N1 C29 C32 -69.0(5) . . . . ?
P1 N2 N3 N4 179.2(3) . . . . ?
P1 C33 C34 C35 175.2(4) . . . . ?
P1 C33 C38 C37 -176.7(4) . . . . ?
P1 C39 C40 C41 175.9(4) . . . . ?
P1 C39 C44 C43 -176.6(4) . . . . ?
O1 C1 C2 C3 -179.3(4) . . . . ?
O1 C1 C2 C11 -0.6(7) . . . . ?
O1 C1 C6 C5 177.8(4) . . . . ?
O1 C1 C6 C7 -4.0(7) . . . . ?
O2 C15 C16 C17 -176.7(4) . . . . ?
O2 C15 C16 C25 2.5(7) . . . . ?
O2 C15 C20 C19 174.5(4) . . . . ?
O2 C15 C20 C21 -10.5(7) . . . . ?
N1 P1 N2 Sc1 8.5(2) . . . . ?
N1 P1 N2 N3 173.0(3) . . . . ?
N1 P1 C33 C34 143.0(4) . . . . ?
N1 P1 C33 C38 -42.3(4) . . . . ?
N1 P1 C39 C40 -79.4(4) . . . . ?
N1 P1 C39 C44 98.4(4) . . . . ?
N2 P1 N1 Sc1 -8.8(2) . . . . ?
N2 P1 N1 C29 166.4(4) . . . . ?
N2 P1 C33 C34 -109.9(4) . . . . ?
N2 P1 C33 C38 64.8(4) . . . . ?
N2 P1 C39 C40 170.5(4) . . . . ?
N2 P1 C39 C44 -11.7(5) . . . . ?
N2 N3 N4 C45 179.6(4) . . . . ?
N3 N4 C45 C46 -48.6(6) . . . . ?
N3 N4 C45 C50 134.9(4) . . . . ?
N4 C45 C46 C47 -178.6(4) . . . . ?
N4 C45 C46 C51 -0.6(7) . . . . ?
N4 C45 C50 C49 -179.4(4) . . . . ?
N4 C45 C50 C53 -1.0(6) . . . . ?
C1 C2 C3 C4 1.8(7) . . . . ?
C1 C2 C11 C12 177.3(5) . . . . ?
C1 C2 C11 C13 -65.0(6) . . . . ?
C1 C2 C11 C14 57.9(6) . . . . ?
C1 C6 C7 C8 -178.0(5) . . . . ?
C1 C6 C7 C9 63.4(6) . . . . ?
C1 C6 C7 C10 -59.5(6) . . . . ?
C2 C1 C6 C5 -2.1(7) . . . . ?
C2 C1 C6 C7 176.0(4) . . . . ?
C2 C3 C4 C5 -2.6(8) . . . . ?
C3 C2 C11 C12 -4.1(7) . . . . ?
C3 C2 C11 C13 113.7(5) . . . . ?
C3 C2 C11 C14 -123.4(5) . . . . ?
C3 C4 C5 C6 1.0(8) . . . . ?
C4 C5 C6 C1 1.3(7) . . . . ?
C4 C5 C6 C7 -176.9(5) . . . . ?
C5 C6 C7 C8 0.1(6) . . . . ?
C5 C6 C7 C9 -118.5(5) . . . . ?
C5 C6 C7 C10 118.6(5) . . . . ?
C6 C1 C2 C3 0.6(7) . . . . ?
C6 C1 C2 C11 179.3(4) . . . . ?
C11 C2 C3 C4 -177.0(5) . . . . ?
C15 C16 C17 C18 1.0(7) . . . . ?
C15 C16 C25 C26 6.8(7) . . . . ?
C15 C16 C25 C27 126.7(5) . . . . ?
C15 C16 C25 C28 -113.9(5) . . . . ?
C15 C20 C21 C22 -56.6(6) . . . . ?
C15 C20 C21 C23 66.2(6) . . . . ?
C15 C20 C21 C24 -174.2(5) . . . . ?
C16 C15 C20 C19 -4.9(7) . . . . ?
C16 C15 C20 C21 170.1(4) . . . . ?
C16 C17 C18 C19 -2.4(8) . . . . ?
C16 C25 C26 Sc1 -13.5(6) . . . . ?
C17 C16 C25 C26 -174.0(4) . . . . ?
C17 C16 C25 C27 -54.1(5) . . . . ?
C17 C16 C25 C28 65.3(5) . . . . ?
C17 C18 C19 C20 0.0(8) . . . . ?
C18 C19 C20 C15 3.6(7) . . . . ?
C18 C19 C20 C21 -171.6(5) . . . . ?
C19 C20 C21 C22 118.3(5) . . . . ?
C19 C20 C21 C23 -118.9(5) . . . . ?
C19 C20 C21 C24 0.7(7) . . . . ?
C20 C15 C16 C17 2.7(7) . . . . ?
C20 C15 C16 C25 -178.1(4) . . . . ?
C25 C16 C17 C18 -178.3(5) . . . . ?
C27 C25 C26 Sc1 -135.3(4) . . . . ?
C28 C25 C26 Sc1 108.0(4) . . . . ?
C33 P1 N1 Sc1 104.8(2) . . . . ?
C33 P1 N1 C29 -80.0(4) . . . . ?
C33 P1 N2 Sc1 -112.4(2) . . . . ?
C33 P1 N2 N3 52.2(4) . . . . ?
C33 P1 C39 C40 53.3(4) . . . . ?
C33 P1 C39 C44 -128.9(4) . . . . ?
C33 C34 C35 C36 0.4(8) . . . . ?
C34 C33 C38 C37 -1.6(7) . . . . ?
C34 C35 C36 C37 -0.2(8) . . . . ?
C35 C36 C37 C38 -0.9(8) . . . . ?
C36 C37 C38 C33 1.9(8) . . . . ?
C38 C33 C34 C35 0.5(7) . . . . ?
C39 P1 N1 Sc1 -127.4(2) . . . . ?
C39 P1 N1 C29 47.7(5) . . . . ?
C39 P1 N2 Sc1 131.32(19) . . . . ?
C39 P1 N2 N3 -64.2(3) . . . . ?
C39 P1 C33 C34 10.0(5) . . . . ?
C39 P1 C33 C38 -175.2(4) . . . . ?
C39 C40 C41 C42 1.9(8) . . . . ?
C40 C39 C44 C43 1.2(7) . . . . ?
C40 C41 C42 C43 -1.1(9) . . . . ?
C41 C42 C43 C44 0.4(9) . . . . ?
C42 C43 C44 C39 -0.5(8) . . . . ?
C44 C39 C40 C41 -1.9(7) . . . . ?
C45 C46 C47 C48 -1.1(7) . . . . ?
C46 C45 C50 C49 3.9(7) . . . . ?
C46 C45 C50 C53 -177.7(4) . . . . ?
C46 C47 C48 C49 2.6(7) . . . . ?
C46 C47 C48 C52 -176.5(4) . . . . ?
C47 C48 C49 C50 -0.8(7) . . . . ?
C48 C49 C50 C45 -2.4(7) . . . . ?
C48 C49 C50 C53 179.2(4) . . . . ?
C50 C45 C46 C47 -2.2(7) . . . . ?
C50 C45 C46 C51 175.7(5) . . . . ?
C51 C46 C47 C48 -179.1(5) . . . . ?
C52 C48 C49 C50 178.2(5) . . . . ?
Sc2 P2 N5 C82 -175.8(5) . . . . ?
Sc2 P2 N6 N7 -164.2(4) . . . . ?
Sc2 P2 C86 C87 -5.1(4) . . . . ?
Sc2 P2 C86 C91 166.5(4) . . . . ?
Sc2 P2 C92 C93 136.0(4) . . . . ?
Sc2 P2 C92 C97 -42.5(5) . . . . ?
Sc2 O3 C54 C55 115.1(15) . . . . ?
Sc2 O3 C54 C59 -65.3(17) . . . . ?
Sc2 O4 C68 C69 -150.3(7) . . . . ?
Sc2 O4 C68 C73 30.0(11) . . . . ?
Sc2 N5 C82 C83 16.0(6) . . . . ?
Sc2 N5 C82 C84 -101.1(5) . . . . ?
Sc2 N5 C82 C85 135.1(4) . . . . ?
Sc2 N6 N7 N8 31.7(7) . . . . ?
P2 N5 C82 C83 -169.8(4) . . . . ?
P2 N5 C82 C84 73.1(5) . . . . ?
P2 N5 C82 C85 -50.7(5) . . . . ?
P2 N6 N7 N8 -178.9(3) . . . . ?
P2 C86 C87 C88 171.5(4) . . . . ?
P2 C86 C91 C90 -171.5(4) . . . . ?
P2 C92 C93 C94 -177.5(4) . . . . ?
P2 C92 C97 C96 177.5(4) . . . . ?
O3 C54 C55 C56 -178.4(4) . . . . ?
O3 C54 C55 C64 6.2(7) . . . . ?
O3 C54 C59 C58 179.4(4) . . . . ?
O3 C54 C59 C60 -1.7(6) . . . . ?
O4 C68 C69 C70 179.7(4) . . . . ?
O4 C68 C69 C74 3.6(7) . . . . ?
O4 C68 C73 C72 -179.6(4) . . . . ?
O4 C68 C73 C78 4.2(7) . . . . ?
N5 P2 N6 Sc2 -8.31(19) . . . . ?
N5 P2 N6 N7 -172.5(3) . . . . ?
N5 P2 C86 C87 49.3(4) . . . . ?
N5 P2 C86 C91 -139.1(4) . . . . ?
N5 P2 C92 C93 79.7(5) . . . . ?
N5 P2 C92 C97 -98.8(4) . . . . ?
N6 P2 N5 Sc2 8.41(19) . . . . ?
N6 P2 N5 C82 -167.4(4) . . . . ?
N6 P2 C86 C87 -56.9(4) . . . . ?
N6 P2 C86 C91 114.8(4) . . . . ?
N6 P2 C92 C93 -171.4(4) . . . . ?
N6 P2 C92 C97 10.1(5) . . . . ?
N6 N7 N8 C98 -177.5(4) . . . . ?
N7 N8 C98 C99 -139.7(4) . . . . ?
N7 N8 C98 C103 44.8(6) . . . . ?
N8 C98 C99 C100 -175.1(4) . . . . ?
N8 C98 C99 C105 5.4(6) . . . . ?
N8 C98 C103 C102 173.9(4) . . . . ?
N8 C98 C103 C104 -5.2(7) . . . . ?
C54 C55 C56 C57 -1.3(7) . . . . ?
C54 C55 C64 C65 179.0(5) . . . . ?
C54 C55 C64 C66 -62.2(6) . . . . ?
C54 C55 C64 C67 61.1(6) . . . . ?
C54 C59 C60 C61 -175.2(4) . . . . ?
C54 C59 C60 C62 -57.1(6) . . . . ?
C54 C59 C60 C63 66.3(5) . . . . ?
C55 C54 C59 C58 -0.9(7) . . . . ?
C55 C54 C59 C60 178.0(4) . . . . ?
C55 C56 C57 C58 -0.6(7) . . . . ?
C56 C55 C64 C65 3.7(6) . . . . ?
C56 C55 C64 C66 122.4(5) . . . . ?
C56 C55 C64 C67 -114.2(5) . . . . ?
C56 C57 C58 C59 1.8(7) . . . . ?
C57 C58 C59 C54 -1.0(7) . . . . ?
C57 C58 C59 C60 -179.9(4) . . . . ?
C58 C59 C60 C61 3.7(6) . . . . ?
C58 C59 C60 C62 121.8(5) . . . . ?
C58 C59 C60 C63 -114.8(5) . . . . ?
C59 C54 C55 C56 2.0(7) . . . . ?
C59 C54 C55 C64 -173.4(4) . . . . ?
C64 C55 C56 C57 174.4(4) . . . . ?
C68 C69 C70 C71 -0.2(8) . . . . ?
C68 C69 C74 C75 -176.2(5) . . . . ?
C68 C69 C74 C76 64.3(6) . . . . ?
C68 C69 C74 C77 -57.1(6) . . . . ?
C68 C73 C78 C79 -149.6(6) . . . . ?
C68 C73 C78 C80 91.0(6) . . . . ?
C68 C73 C78 C81 -29.2(7) . . . . ?
C69 C68 C73 C72 0.7(7) . . . . ?
C69 C68 C73 C78 -175.5(5) . . . . ?
C69 C70 C71 C72 0.8(9) . . . . ?
C70 C69 C74 C75 7.7(7) . . . . ?
C70 C69 C74 C76 -111.8(5) . . . . ?
C70 C69 C74 C77 126.9(5) . . . . ?
C70 C71 C72 C73 -0.6(9) . . . . ?
C71 C72 C73 C68 -0.1(8) . . . . ?
C71 C72 C73 C78 176.4(5) . . . . ?
C72 C73 C78 C79 34.2(7) . . . . ?
C72 C73 C78 C80 -85.2(6) . . . . ?
C72 C73 C78 C81 154.6(5) . . . . ?
C73 C68 C69 C70 -0.6(7) . . . . ?
C73 C68 C69 C74 -176.7(4) . . . . ?
C73 C78 C81 Sc2 32.9(6) . . . . ?
C74 C69 C70 C71 176.1(5) . . . . ?
C79 C78 C81 Sc2 155.9(5) . . . . ?
C80 C78 C81 Sc2 -87.4(5) . . . . ?
C86 P2 N5 Sc2 -104.5(2) . . . . ?
C86 P2 N5 C82 79.7(4) . . . . ?
C86 P2 N6 Sc2 112.3(2) . . . . ?
C86 P2 N6 N7 -51.8(3) . . . . ?
C86 P2 C92 C93 -54.0(5) . . . . ?
C86 P2 C92 C97 127.5(4) . . . . ?
C86 C87 C88 C89 0.3(7) . . . . ?
C87 C86 C91 C90 -0.1(7) . . . . ?
C87 C88 C89 C90 1.0(8) . . . . ?
C88 C89 C90 C91 -1.9(8) . . . . ?
C89 C90 C91 C86 1.4(8) . . . . ?
C91 C86 C87 C88 -0.8(7) . . . . ?
C92 P2 N5 Sc2 126.3(2) . . . . ?
C92 P2 N5 C82 -49.5(4) . . . . ?
C92 P2 N6 Sc2 -130.45(19) . . . . ?
C92 P2 N6 N7 65.4(3) . . . . ?
C92 P2 C86 C87 -177.0(4) . . . . ?
C92 P2 C86 C91 -5.4(5) . . . . ?
C92 C93 C94 C95 -0.9(8) . . . . ?
C93 C92 C97 C96 -1.0(7) . . . . ?
C93 C94 C95 C96 0.8(8) . . . . ?
C94 C95 C96 C97 -0.9(8) . . . . ?
C95 C96 C97 C92 1.0(8) . . . . ?
C97 C92 C93 C94 1.0(7) . . . . ?
C98 C99 C100 C101 0.7(7) . . . . ?
C99 C98 C103 C102 -1.3(7) . . . . ?
C99 C98 C103 C104 179.6(5) . . . . ?
C99 C100 C101 C102 -1.0(7) . . . . ?
C99 C100 C101 C106 178.1(5) . . . . ?
C100 C101 C102 C103 0.2(7) . . . . ?
C101 C102 C103 C98 1.0(7) . . . . ?
C101 C102 C103 C104 -179.9(4) . . . . ?
C103 C98 C99 C100 0.5(7) . . . . ?
C103 C98 C99 C105 -179.0(4) . . . . ?
C105 C99 C100 C101 -179.8(5) . . . . ?
C106 C101 C102 C103 -178.9(4) . . . . ?

loop_
_twin_individual_id
_twin_individual_mass_fraction_refined
1 0.987(10)
2 0.013(10)
